data_7720325
loop_
_publ_author_name
'Korchagin, D. V.'
'Shilov, G. V.'
'Zhidkov, M. V.'
'Dmitriev, A. I.'
'Palii, A. V.'
'Yagubskii, E. B.'
'Aldoshin, S. M.'

_publ_section_title
;
 Dihalogen-substituted
 [Mn<sup>III</sup>(3,5-diHal-sal<sub>2</sub>323)]BPh<sub>4</sub> salts: so
 similar but so different.
;
_journal_issue 12
_journal_name_full 'Dalton transactions (Cambridge, England : 2003)'
_journal_page_first 5064
_journal_page_last 5074
_journal_paper_doi 10.1039/d5dt03065j
_journal_volume 55
_journal_year 2026
_chemical_absolute_configuration rm
_chemical_formula_moiety 'C22 H24 Br2 Cl2 Mn N4 O2, C24 H20 B'
_chemical_formula_sum 'C46 H44 B Br2 Cl2 Mn N4 O2'
_chemical_formula_weight 981.32
_space_group_crystal_system triclinic
_space_group_IT_number 1
_space_group_name_Hall 'P 1'
_space_group_name_H-M_alt 'P 1'
_atom_sites_solution_hydrogens geom
_atom_sites_solution_primary iterative
_audit_creation_date 2026-02-03
_audit_creation_method
;
Olex2 1.5
(compiled 2024.02.16 svn.r378c4104 for OlexSys, GUI svn.r6928)
;
_audit_update_record
;
2026-02-17 deposited with the CCDC.	2026-02-26 downloaded from the CCDC.
;
_cell_angle_alpha 79.988(3)
_cell_angle_beta 86.273(3)
_cell_angle_gamma 76.064(2)
_cell_formula_units_Z 4
_cell_length_a 13.5019(4)
_cell_length_b 14.1532(4)
_cell_length_c 23.1498(7)
_cell_measurement_reflns_used 15839
_cell_measurement_temperature 100.15
_cell_measurement_theta_max 30.4860
_cell_measurement_theta_min 3.1020
_cell_volume 4227.0(2)
_computing_cell_refinement 'CrysAlisPro 1.171.42.102a (Rigaku OD, 2023)'
_computing_data_collection 'CrysAlisPro 1.171.42.102a (Rigaku OD, 2023)'
_computing_data_reduction 'CrysAlisPro 1.171.42.102a (Rigaku OD, 2023)'
_computing_molecular_graphics 'Olex2 1.5 (Dolomanov et al., 2009)'
_computing_publication_material 'Olex2 1.5 (Dolomanov et al., 2009)'
_computing_structure_refinement 'XL  (Sheldrick, 2008)'
_computing_structure_solution 'olex2.solve 1.5 (Bourhis et al., 2015)'
_diffrn_ambient_temperature 100.15
_diffrn_detector 'CCD plate'
_diffrn_detector_area_resol_mean 16.2060
_diffrn_detector_type Eos
_diffrn_measured_fraction_theta_full 0.998
_diffrn_measured_fraction_theta_max 0.999
_diffrn_measurement_device 'four-circle diffractometer'
_diffrn_measurement_device_type 'Xcalibur, Eos'
_diffrn_measurement_method '\w scans'
_diffrn_radiation_monochromator graphite
_diffrn_radiation_probe x-ray
_diffrn_radiation_type MoK\a
_diffrn_radiation_wavelength 0.71073
_diffrn_reflns_av_unetI/netI 0.0832
_diffrn_reflns_Laue_measured_fraction_full 0.998
_diffrn_reflns_Laue_measured_fraction_max 0.999
_diffrn_reflns_limit_h_max 17
_diffrn_reflns_limit_h_min -18
_diffrn_reflns_limit_k_max 18
_diffrn_reflns_limit_k_min -18
_diffrn_reflns_limit_l_max 31
_diffrn_reflns_limit_l_min -31
_diffrn_reflns_number 47701
_diffrn_reflns_point_group_measured_fraction_full 0.780
_diffrn_reflns_point_group_measured_fraction_max 0.744
_diffrn_reflns_theta_full 25.242
_diffrn_reflns_theta_max 28.500
_diffrn_reflns_theta_min 2.852
_diffrn_source 'fine-focus sealed X-ray tube'
_diffrn_source_type 'Enhance (Mo) X-ray Source'
_exptl_absorpt_coefficient_mu 2.374
_exptl_absorpt_correction_T_max 1.00000
_exptl_absorpt_correction_T_min 0.86614
_exptl_absorpt_correction_type multi-scan
_exptl_absorpt_process_details
;
CrysAlisPro 1.171.42.102a (Rigaku Oxford Diffraction, 2023)
Empirical absorption correction using spherical harmonics,
implemented in SCALE3 ABSPACK scaling algorithm.
;
_exptl_crystal_colour black
_exptl_crystal_density_diffrn 1.542
_exptl_crystal_description prism
_exptl_crystal_F_000 1992
_exptl_crystal_size_max 0.35
_exptl_crystal_size_mid 0.3
_exptl_crystal_size_min 0.2
_refine_diff_density_max 1.162
_refine_diff_density_min -0.669
_refine_diff_density_rms 0.095
_refine_ls_abs_structure_details
;
 Classical Flack method preferred over Parsons because s.u. lower.
;
_refine_ls_abs_structure_Flack 0.451(4)
_refine_ls_extinction_method none
_refine_ls_goodness_of_fit_ref 1.031
_refine_ls_hydrogen_treatment constr
_refine_ls_matrix_type full
_refine_ls_number_parameters 2090
_refine_ls_number_reflns 47701
_refine_ls_number_restraints 9
_refine_ls_restrained_S_all 1.031
_refine_ls_R_factor_all 0.0702
_refine_ls_R_factor_gt 0.0498
_refine_ls_shift/su_max 0.001
_refine_ls_shift/su_mean 0.000
_refine_ls_structure_factor_coef Fsqd
_refine_ls_weighting_details 'w=1/[\s^2^(Fo^2^)+(0.0624P)^2^] where P=(Fo^2^+2Fc^2^)/3'
_refine_ls_weighting_scheme calc
_refine_ls_wR_factor_gt 0.1158
_refine_ls_wR_factor_ref 0.1200
_reflns_Friedel_coverage 0.490
_reflns_Friedel_fraction_full 0.562
_reflns_Friedel_fraction_max 0.490
_reflns_number_gt 34315
_reflns_number_total 47701
_reflns_threshold_expression 'I > 2\s(I)'
_twin_special_details
;
Component 2 rotated by 179.9534\% 
around [0.69 -0.01 0.72] (reciprocal) or [0.90 -0.30 0.30] (direct)

_oxdiff_twin_reflns_isolated
_oxdiff_twin_reflns_overlapped
_twin_individual_twin_lattice_type
_twin_individual_twin_matrix_11
_twin_individual_twin_matrix_12
_twin_individual_twin_matrix_13
_twin_individual_twin_matrix_21
_twin_individual_twin_matrix_22
_twin_individual_twin_matrix_23
_twin_individual_twin_matrix_31
_twin_individual_twin_matrix_32
_twin_individual_twin_matrix_33
1 0.4593 23974 25981 ref  1.0000  0.0000  0.0000  0.0000  1.0000  0.0000  0.0000  0.0000  1.0000
2 0.5407 23978 25981 nmt  0.4834 -0.4951  0.4943 -0.0145 -0.9963 -0.0056  1.5393 -0.5121 -0.4877
_oxdiff_twin_integration_method simultaneous
;
_cod_data_source_file d5dt03065j2.cif
_cod_data_source_block 3_100_twin1_hklf4
_cod_depositor_comments 'Adding full bibliography for 7720322--7720333.cif.'
_cod_database_code 7720325
_shelx_shelxl_version_number 2018/3
_shelx_space_group_comment
;
The symmetry employed for this shelxl refinement is uniquely defined
by the following loop, which should always be used as a source of
symmetry information in preference to the above space-group names.
They are only intended as comments.
;
_shelx_estimated_absorpt_t_max 0.648
_shelx_estimated_absorpt_t_min 0.490
_olex2_refinement_description
;
1. Twinned data refinement
 Scales: 0.4694(5)
 0.5306(5)
2. Fixed Uiso
 At 1.2 times of:
  All C(H) groups, All C(H,H) groups, All N(H) groups
3. Uiso/Uaniso restraints and constraints
Uanis(C5) \\sim Ueq: with sigma of 0.01 and sigma for terminal atoms of 0.005
4.a Ternary CH refined with riding coordinates:
 N1(H1), N2(H2), N7(H7), N8(H8A), N10(H10), N11(H11A), N14(H14), N15(H15)
4.b Secondary CH2 refined with riding coordinates:
 C15(H15A,H15B), C16(H16A,H16B), C17(H17A,H17B), C18(H18A,H18B), C19(H19A,
 H19B), C20(H20A,H20B), C85(H85A,H85B), C86(H86A,H86B), C35(H35A,H35B),
 C36(H36A,H36B), C37(H37A,H37B), C38(H38A,H38B), C39(H39A,H39B), C40(H40A,H40B),
  C87(H87A,H87B), C88(H88A,H88B), C55(H55A,H55B), C56(H56A,H56B), C57(H57A,
 H57B), C58(H58A,H58B), C59(H59A,H59B), C60(H60A,H60B), C61(H61A,H61B),
 C62(H62A,H62B), C77(H77A,H77B), C78(H78A,H78B), C79(H79A,H79B), C80(H80A,H80B),
  C81(H81A,H81B), C82(H82A,H82B), C83(H83A,H83B), C84(H84A,H84B)
4.c Aromatic/amide H refined with riding coordinates:
 C1(H1A), C4(H4), C6(H6), C8(H8), C11(H11), C13(H13), C21(H21), C24(H24),
 C26(H26), C28(H28), C32(H32), C34(H34), C43(H43), C45(H45), C47(H47), C50(H50),
  C51(H51), C53(H53), C65(H65), C67(H67), C69(H69), C70(H70), C73(H73),
 C75(H75), C90(H90), C91(H91), C92(H92), C93(H93), C94(H94), C96(H96), C97(H97),
  C98(H98), C99(H99), C100(H100), C102(H102), C103(H103), C104(H104),
 C105(H105), C106(H106), C108(H108), C109(H109), C110(H110), C111(H111),
 C112(H112), C114(H114), C115(H115), C116(H116), C117(H117), C118(H118),
 C120(H120), C121(H121), C122(H122), C123(H123), C124(H124), C126(H126),
 C127(H127), C128(H128), C129(H129), C130(H130), C132(H132), C133(H133),
 C134(H134), C135(H135), C136(H136), C138(H138), C139(H139), C140(H140),
 C141(H141), C142(H142), C144(H144), C145(H145), C146(H146), C147(H147),
 C148(H148), C150(H150), C151(H151), C152(H152), C153(H153), C154(H154),
 C156(H156), C157(H157), C158(H158), C159(H159), C160(H160), C162(H162),
 C163(H163), C164(H164), C165(H165), C166(H166), C168(H168), C169(H169),
 C170(H170), C171(H171), C172(H172), C174(H174), C175(H175), C176(H176),
 C177(H177), C178(H178), C180(H180), C181(H181), C182(H182), C183(H183),
 C184(H184)
;
_olex2_submission_special_instructions 'No special instructions were received'
_oxdiff_exptl_absorpt_empirical_details
;
Empirical correction (ABSPACK) includes:
- Absorption correction using spherical harmonics
- Frame scaling
;
_oxdiff_exptl_absorpt_empirical_full_max 1.300
_oxdiff_exptl_absorpt_empirical_full_min 0.798

loop_
_space_group_symop_operation_xyz
'x, y, z'

loop_
_atom_site_label
_atom_site_type_symbol
_atom_site_fract_x
_atom_site_fract_y
_atom_site_fract_z
_atom_site_U_iso_or_equiv
_atom_site_adp_type
_atom_site_occupancy
_atom_site_site_symmetry_order
_atom_site_calc_flag
_atom_site_refinement_flags_posn
_atom_site_refinement_flags_adp
_atom_site_refinement_flags_occupancy
_atom_site_disorder_assembly
_atom_site_disorder_group
Mn1 Mn 0.08068(10) 0.40878(11) 1.00783(6) 0.0166(3) Uani 1 1 d . . . . .
O1 O 0.0102(5) 0.4243(5) 1.0793(3) 0.0186(14) Uani 1 1 d . . . . .
O2 O 0.1567(4) 0.3978(5) 0.9377(3) 0.0187(14) Uani 1 1 d . . . . .
N1 N 0.0929(7) 0.2522(6) 1.0319(3) 0.029(2) Uani 1 1 d . . . . .
H1 H 0.115434 0.222473 0.995645 0.035 Uiso 1 1 calc R U . . .
N2 N 0.2260(6) 0.3714(7) 1.0486(4) 0.034(2) Uani 1 1 d . . . . .
H2 H 0.214184 0.388318 1.089087 0.041 Uiso 1 1 calc R U . . .
N3 N 0.0858(6) 0.5531(6) 1.0001(3) 0.0234(18) Uani 1 1 d . . . . .
N4 N -0.0454(6) 0.4038(6) 0.9643(3) 0.0233(19) Uani 1 1 d . . . . .
Cl1 Cl -0.12982(18) 0.37345(18) 1.17613(10) 0.0242(5) Uani 1 1 d . . . . .
Cl2 Cl 0.31852(19) 0.4560(2) 0.85793(11) 0.0351(6) Uani 1 1 d . . . . .
Br1 Br -0.30792(7) 0.77410(7) 1.14218(4) 0.0293(2) Uani 1 1 d . . . . .
Br2 Br 0.04391(8) 0.49251(8) 0.68439(4) 0.0369(3) Uani 1 1 d . . . . .
C1 C 0.0214(7) 0.6173(7) 1.0233(4) 0.022(2) Uani 1 1 d . . . . .
H1A H 0.027977 0.683637 1.014070 0.026 Uiso 1 1 calc R U . . .
C2 C -0.0613(7) 0.5980(7) 1.0628(4) 0.018(2) Uani 1 1 d . . . . .
C3 C -0.0582(7) 0.5028(7) 1.0910(4) 0.0152(19) Uani 1 1 d . . . . .
C4 C -0.1363(6) 0.6793(7) 1.0777(4) 0.020(2) Uani 1 1 d . . . . .
H4 H -0.137894 0.743938 1.057232 0.023 Uiso 1 1 calc R U . . .
C5 C -0.2062(6) 0.6650(7) 1.1214(4) 0.021(2) Uani 1 1 d . U . . .
C6 C -0.2054(7) 0.5708(7) 1.1518(4) 0.024(2) Uani 1 1 d . . . . .
H6 H -0.254247 0.561145 1.182335 0.028 Uiso 1 1 calc R U . . .
C7 C -0.1326(6) 0.4918(7) 1.1367(4) 0.018(2) Uani 1 1 d . . . . .
C8 C -0.0514(7) 0.4131(7) 0.9094(4) 0.024(2) Uani 1 1 d . . . . .
H8 H -0.112415 0.404697 0.894868 0.029 Uiso 1 1 calc R U . . .
C9 C 0.0263(7) 0.4355(7) 0.8661(4) 0.019(2) Uani 1 1 d . . . . .
C10 C 0.1263(7) 0.4298(7) 0.8839(4) 0.0157(19) Uani 1 1 d . . . . .
C11 C 0.0018(7) 0.4550(7) 0.8073(4) 0.023(2) Uani 1 1 d . . . . .
H11 H -0.064526 0.454594 0.796031 0.028 Uiso 1 1 calc R U . . .
C12 C 0.0749(7) 0.4751(7) 0.7649(4) 0.021(2) Uani 1 1 d . . . . .
C13 C 0.1709(7) 0.4783(8) 0.7808(4) 0.023(2) Uani 1 1 d . . . . .
H13 H 0.218869 0.496065 0.751530 0.027 Uiso 1 1 calc R U . . .
C14 C 0.1970(7) 0.4557(7) 0.8392(4) 0.022(2) Uani 1 1 d . . . . .
C15 C -0.0005(10) 0.2182(9) 1.0551(5) 0.044(3) Uani 1 1 d . . . . .
H15A H -0.022353 0.242733 1.092529 0.053 Uiso 1 1 calc R U . . .
H15B H 0.016565 0.145172 1.063627 0.053 Uiso 1 1 calc R U . . .
C16 C -0.0878(10) 0.2522(10) 1.0138(5) 0.048(4) Uani 1 1 d . . . . .
H16A H -0.144791 0.223124 1.031312 0.058 Uiso 1 1 calc R U . . .
H16B H -0.065996 0.225983 0.976908 0.058 Uiso 1 1 calc R U . . .
C17 C -0.1272(8) 0.3628(9) 0.9990(4) 0.036(3) Uani 1 1 d . . . . .
H17A H -0.189782 0.378628 0.975745 0.043 Uiso 1 1 calc R U . . .
H17B H -0.143924 0.391779 1.035398 0.043 Uiso 1 1 calc R U . . .
C18 C 0.1782(7) 0.5832(8) 0.9716(5) 0.033(2) Uani 1 1 d . . . . .
H18A H 0.167390 0.655845 0.966084 0.040 Uiso 1 1 calc R U . . .
H18B H 0.191177 0.562256 0.932646 0.040 Uiso 1 1 calc R U . . .
C19 C 0.2706(8) 0.5340(9) 1.0112(5) 0.037(3) Uani 1 1 d . . . . .
H19A H 0.329282 0.561397 0.994733 0.045 Uiso 1 1 calc R U . . .
H19B H 0.254043 0.553159 1.050471 0.045 Uiso 1 1 calc R U . . .
C20 C 0.3036(8) 0.4230(9) 1.0188(5) 0.042(3) Uani 1 1 d . . . . .
H20A H 0.320295 0.403280 0.979716 0.051 Uiso 1 1 calc R U . . .
H20B H 0.366752 0.400968 1.041838 0.051 Uiso 1 1 calc R U . . .
C85 C 0.1785(11) 0.2138(9) 1.0740(5) 0.051(4) Uani 1 1 d . . . . .
H85A H 0.153967 0.227738 1.113578 0.061 Uiso 1 1 calc R U . . .
H85B H 0.202127 0.141393 1.076347 0.061 Uiso 1 1 calc R U . . .
C86 C 0.2634(10) 0.2603(9) 1.0549(5) 0.048(4) Uani 1 1 d . . . . .
H86A H 0.291887 0.241887 1.016841 0.058 Uiso 1 1 calc R U . . .
H86B H 0.318189 0.236942 1.084046 0.058 Uiso 1 1 calc R U . . .
Mn2 Mn 0.54242(10) 0.09176(10) 0.83071(6) 0.0172(3) Uani 1 1 d . . . . .
O3 O 0.4766(4) 0.1053(5) 0.9043(2) 0.0192(14) Uani 1 1 d . . . . .
O4 O 0.6084(4) 0.0848(5) 0.7573(3) 0.0178(14) Uani 1 1 d . . . . .
N5 N 0.5386(5) 0.2419(5) 0.8212(3) 0.0188(17) Uani 1 1 d . . . . .
N6 N 0.6750(6) -0.0043(6) 0.8689(3) 0.0221(18) Uani 1 1 d . . . . .
N7 N 0.4934(7) -0.0505(7) 0.8364(4) 0.034(2) Uani 1 1 d . . . . .
H7 H 0.538642 -0.088586 0.808287 0.041 Uiso 1 1 calc R U . . .
N8 N 0.3980(6) 0.1398(7) 0.7797(4) 0.032(2) Uani 1 1 d . . . . .
H8A H 0.341706 0.166342 0.806948 0.039 Uiso 1 1 calc R U . . .
Cl3 Cl 0.43780(19) 0.02228(18) 1.02616(9) 0.0260(5) Uani 1 1 d . . . . .
Cl4 Cl 0.64558(19) 0.1766(2) 0.63773(10) 0.0312(6) Uani 1 1 d . . . . .
Br3 Br 0.60572(8) 0.31333(8) 1.08353(4) 0.0332(3) Uani 1 1 d . . . . .
Br4 Br 1.05250(8) 0.01192(10) 0.68191(5) 0.0493(3) Uani 1 1 d . . . . .
C21 C 0.5432(6) 0.2850(7) 0.8640(4) 0.0191(19) Uani 1 1 d . . . . .
H21 H 0.547270 0.352079 0.855412 0.023 Uiso 1 1 calc R U . . .
C22 C 0.5426(6) 0.2399(6) 0.9254(3) 0.0150(18) Uani 1 1 d . . . . .
C23 C 0.5053(6) 0.1537(7) 0.9421(4) 0.020(2) Uani 1 1 d . . . . .
C24 C 0.5720(6) 0.2877(7) 0.9679(4) 0.0194(19) Uani 1 1 d . . . . .
H24 H 0.597522 0.345285 0.956315 0.023 Uiso 1 1 calc R U . . .
C25 C 0.5632(7) 0.2499(7) 1.0261(4) 0.021(2) Uani 1 1 d . . . . .
C26 C 0.5239(7) 0.1684(7) 1.0442(4) 0.021(2) Uani 1 1 d . . . . .
H26 H 0.517166 0.144123 1.084841 0.025 Uiso 1 1 calc R U . . .
C27 C 0.4942(7) 0.1220(7) 1.0025(4) 0.021(2) Uani 1 1 d . . . . .
C28 C 0.7632(7) -0.0218(7) 0.8421(4) 0.025(2) Uani 1 1 d . . . . .
H28 H 0.817771 -0.067545 0.862904 0.030 Uiso 1 1 calc R U . . .
C29 C 0.7852(7) 0.0225(7) 0.7833(4) 0.020(2) Uani 1 1 d . . . . .
C30 C 0.7074(7) 0.0748(7) 0.7440(4) 0.017(2) Uani 1 1 d . . . . .
C31 C 0.7393(8) 0.1121(8) 0.6876(4) 0.022(2) Uani 1 1 d . . . . .
C32 C 0.8400(8) 0.0970(8) 0.6692(4) 0.025(2) Uani 1 1 d . . . . .
H32 H 0.858416 0.123924 0.630655 0.030 Uiso 1 1 calc R U . . .
C33 C 0.9139(7) 0.0418(8) 0.7081(4) 0.028(3) Uani 1 1 d . . . . .
C34 C 0.8879(7) 0.0033(7) 0.7642(4) 0.026(2) Uani 1 1 d . . . . .
H34 H 0.939417 -0.036195 0.789961 0.031 Uiso 1 1 calc R U . . .
C35 C 0.5046(10) -0.1151(9) 0.8942(5) 0.050(3) Uani 1 1 d . . . . .
H35A H 0.477402 -0.173503 0.892350 0.060 Uiso 1 1 calc R U . . .
H35B H 0.463121 -0.078934 0.923866 0.060 Uiso 1 1 calc R U . . .
C36 C 0.6140(12) -0.1496(9) 0.9139(5) 0.056(4) Uani 1 1 d . . . . .
H36A H 0.654971 -0.184719 0.883641 0.067 Uiso 1 1 calc R U . . .
H36B H 0.616067 -0.198013 0.950470 0.067 Uiso 1 1 calc R U . . .
C37 C 0.6650(8) -0.0699(8) 0.9248(4) 0.036(3) Uani 1 1 d . . . . .
H37A H 0.623493 -0.031292 0.953391 0.043 Uiso 1 1 calc R U . . .
H37B H 0.733286 -0.100424 0.941347 0.043 Uiso 1 1 calc R U . . .
C38 C 0.5231(8) 0.3033(8) 0.7619(4) 0.031(3) Uani 1 1 d . . . . .
H38A H 0.573654 0.272960 0.733492 0.037 Uiso 1 1 calc R U . . .
H38B H 0.532600 0.370080 0.763061 0.037 Uiso 1 1 calc R U . . .
C39 C 0.4145(8) 0.3102(8) 0.7426(4) 0.036(3) Uani 1 1 d . . . . .
H39A H 0.365912 0.330614 0.774502 0.043 Uiso 1 1 calc R U . . .
H39B H 0.399046 0.362789 0.707900 0.043 Uiso 1 1 calc R U . . .
C40 C 0.3962(8) 0.2169(9) 0.7274(5) 0.038(3) Uani 1 1 d . . . . .
H40A H 0.329040 0.231716 0.708720 0.045 Uiso 1 1 calc R U . . .
H40B H 0.449237 0.191686 0.698699 0.045 Uiso 1 1 calc R U . . .
C87 C 0.3755(8) 0.0512(10) 0.7630(5) 0.047(3) Uani 1 1 d . . . . .
H87A H 0.422016 0.029949 0.730422 0.057 Uiso 1 1 calc R U . . .
H87B H 0.304500 0.066721 0.749456 0.057 Uiso 1 1 calc R U . . .
C88 C 0.3895(9) -0.0308(10) 0.8154(5) 0.051(4) Uani 1 1 d . . . . .
H88A H 0.339745 -0.011243 0.847012 0.061 Uiso 1 1 calc R U . . .
H88B H 0.377073 -0.091181 0.804060 0.061 Uiso 1 1 calc R U . . .
Mn3 Mn 0.61342(9) 0.89387(10) 0.51253(6) 0.0146(3) Uani 1 1 d . . . . .
O5 O 0.5262(5) 0.9187(5) 0.5776(3) 0.0175(14) Uani 1 1 d . . . . .
O6 O 0.7000(4) 0.8791(5) 0.4469(2) 0.0175(14) Uani 1 1 d . . . . .
N9 N 0.6367(5) 1.0352(6) 0.5110(3) 0.0185(17) Uani 1 1 d . . . . .
N10 N 0.7550(6) 0.8368(6) 0.5639(3) 0.0210(18) Uani 1 1 d . . . . .
H10 H 0.736884 0.848881 0.604939 0.025 Uiso 1 1 calc R U . . .
N11 N 0.6141(6) 0.7317(6) 0.5349(3) 0.0216(19) Uani 1 1 d . . . . .
H11A H 0.638978 0.702358 0.498828 0.026 Uiso 1 1 calc R U . . .
N12 N 0.4914(5) 0.8950(6) 0.4592(3) 0.0148(16) Uani 1 1 d . . . . .
Cl5 Cl 0.35119(17) 0.88778(18) 0.65468(9) 0.0220(5) Uani 1 1 d . . . . .
Cl6 Cl 0.88094(17) 0.92064(19) 0.38005(9) 0.0260(5) Uani 1 1 d . . . . .
Br5 Br 0.19644(7) 1.28887(8) 0.58856(5) 0.0382(3) Uani 1 1 d . . . . .
Br6 Br 0.62838(7) 1.03494(8) 0.19065(4) 0.0319(3) Uani 1 1 d . . . . .
C41 C 0.4575(7) 1.0026(7) 0.5798(4) 0.016(2) Uani 1 1 d . . . . .
C42 C 0.4689(7) 1.0946(7) 0.5514(4) 0.018(2) Uani 1 1 d . . . . .
C43 C 0.5671(6) 1.1066(7) 0.5238(4) 0.0166(19) Uani 1 1 d . . . . .
H43 H 0.578945 1.171102 0.515065 0.020 Uiso 1 1 calc R U . . .
C44 C 0.3664(7) 1.0000(7) 0.6140(4) 0.019(2) Uani 1 1 d . . . . .
C45 C 0.2907(7) 1.0846(7) 0.6159(4) 0.024(2) Uani 1 1 d . . . . .
H45 H 0.229788 1.080899 0.638288 0.029 Uiso 1 1 calc R U . . .
C46 C 0.3025(7) 1.1747(7) 0.5857(4) 0.023(2) Uani 1 1 d . . . . .
C47 C 0.3910(6) 1.1812(7) 0.5547(4) 0.020(2) Uani 1 1 d . . . . .
H47 H 0.400331 1.243510 0.535493 0.024 Uiso 1 1 calc R U . . .
C48 C 0.6782(6) 0.9214(7) 0.3919(4) 0.018(2) Uani 1 1 d . . . . .
C49 C 0.5816(7) 0.9378(7) 0.3677(4) 0.0166(19) Uani 1 1 d . . . . .
C50 C 0.4967(6) 0.9125(7) 0.4036(4) 0.018(2) Uani 1 1 d . . . . .
H50 H 0.439094 0.908662 0.383389 0.022 Uiso 1 1 calc R U . . .
C51 C 0.5670(7) 0.9700(7) 0.3081(4) 0.0187(19) Uani 1 1 d . . . . .
H51 H 0.501814 0.978472 0.292098 0.022 Uiso 1 1 calc R U . . .
C52 C 0.6481(7) 0.9896(8) 0.2723(4) 0.020(2) Uani 1 1 d . . . . .
C53 C 0.7431(7) 0.9782(6) 0.2944(4) 0.0186(19) Uani 1 1 d . . . . .
H53 H 0.797657 0.993897 0.269537 0.022 Uiso 1 1 calc R U . . .
C54 C 0.7573(6) 0.9432(7) 0.3535(4) 0.0171(19) Uani 1 1 d . . . . .
C55 C 0.7403(7) 1.0536(8) 0.4955(4) 0.024(2) Uani 1 1 d . . . . .
H55A H 0.737566 1.124700 0.493115 0.029 Uiso 1 1 calc R U . . .
H55B H 0.763060 1.034784 0.456727 0.029 Uiso 1 1 calc R U . . .
C56 C 0.8152(7) 0.9941(8) 0.5415(4) 0.028(2) Uani 1 1 d . . . . .
H56A H 0.786878 1.008431 0.580396 0.033 Uiso 1 1 calc R U . . .
H56B H 0.879110 1.017425 0.534697 0.033 Uiso 1 1 calc R U . . .
C57 C 0.8422(7) 0.8818(7) 0.5439(4) 0.025(2) Uani 1 1 d . . . . .
H57A H 0.865390 0.866610 0.504366 0.030 Uiso 1 1 calc R U . . .
H57B H 0.899431 0.851931 0.570877 0.030 Uiso 1 1 calc R U . . .
C58 C 0.7849(7) 0.7287(7) 0.5660(4) 0.027(2) Uani 1 1 d . . . . .
H58A H 0.836833 0.699047 0.596341 0.032 Uiso 1 1 calc R U . . .
H58B H 0.815238 0.713406 0.527682 0.032 Uiso 1 1 calc R U . . .
C59 C 0.6927(8) 0.6858(8) 0.5802(4) 0.029(3) Uani 1 1 d . . . . .
H59A H 0.712686 0.613483 0.581120 0.035 Uiso 1 1 calc R U . . .
H59B H 0.664237 0.698354 0.619423 0.035 Uiso 1 1 calc R U . . .
C60 C 0.5154(7) 0.7062(8) 0.5521(4) 0.025(2) Uani 1 1 d . . . . .
H60A H 0.487750 0.734417 0.587706 0.030 Uiso 1 1 calc R U . . .
H60B H 0.526349 0.633562 0.561944 0.030 Uiso 1 1 calc R U . . .
C61 C 0.4374(7) 0.7448(8) 0.5034(4) 0.025(2) Uani 1 1 d . . . . .
H61A H 0.466217 0.716849 0.467943 0.030 Uiso 1 1 calc R U . . .
H61B H 0.375525 0.719898 0.515910 0.030 Uiso 1 1 calc R U . . .
C62 C 0.4060(7) 0.8554(7) 0.4871(4) 0.021(2) Uani 1 1 d . . . . .
H62A H 0.348462 0.873473 0.459862 0.025 Uiso 1 1 calc R U . . .
H62B H 0.382515 0.884892 0.522835 0.025 Uiso 1 1 calc R U . . .
Mn4 Mn 0.09312(9) 0.56456(10) 0.33343(5) 0.0139(3) Uani 1 1 d . . . . .
O7 O 0.0388(4) 0.5748(4) 0.4097(2) 0.0176(13) Uani 1 1 d . . . . .
O8 O 0.1388(4) 0.5588(5) 0.2559(2) 0.0167(14) Uani 1 1 d . . . . .
N13 N 0.2349(6) 0.4993(6) 0.3613(3) 0.0187(17) Uani 1 1 d . . . . .
N14 N -0.0511(5) 0.6083(6) 0.2989(3) 0.0181(16) Uani 1 1 d . . . . .
H14 H -0.098992 0.633227 0.330578 0.022 Uiso 1 1 calc R U . . .
N15 N 0.0664(5) 0.4232(6) 0.3443(3) 0.0195(17) Uani 1 1 d . . . . .
H15 H 0.102392 0.391819 0.310827 0.023 Uiso 1 1 calc R U . . .
N16 N 0.0997(5) 0.7056(5) 0.3235(3) 0.0177(16) Uani 1 1 d . . . . .
Cl7 Cl -0.01026(17) 0.50403(17) 0.53161(9) 0.0218(5) Uani 1 1 d . . . . .
Cl8 Cl 0.13274(19) 0.6545(2) 0.13333(10) 0.0302(6) Uani 1 1 d . . . . .
Br7 Br 0.16039(8) 0.79816(8) 0.58256(4) 0.0350(3) Uani 1 1 d . . . . .
Br8 Br 0.55187(7) 0.55956(8) 0.14190(5) 0.0351(3) Uani 1 1 d . . . . .
C63 C 0.0659(7) 0.6248(7) 0.4458(3) 0.0172(19) Uani 1 1 d . . . . .
C64 C 0.1099(6) 0.7079(6) 0.4276(3) 0.0146(18) Uani 1 1 d . . . . .
C65 C 0.1109(6) 0.7503(7) 0.3659(4) 0.0189(19) Uani 1 1 d . . . . .
H65 H 0.120383 0.815588 0.356007 0.023 Uiso 1 1 calc R U . . .
C66 C 0.0501(6) 0.6003(7) 0.5068(4) 0.018(2) Uani 1 1 d . . . . .
C67 C 0.0771(7) 0.6506(7) 0.5466(4) 0.022(2) Uani 1 1 d . . . . .
H67 H 0.064840 0.631721 0.587360 0.026 Uiso 1 1 calc R U . . .
C68 C 0.1223(7) 0.7289(7) 0.5274(4) 0.021(2) Uani 1 1 d . . . . .
C69 C 0.1378(7) 0.7595(7) 0.4681(4) 0.022(2) Uani 1 1 d . . . . .
H69 H 0.166928 0.814510 0.454942 0.026 Uiso 1 1 calc R U . . .
C70 C 0.3159(7) 0.4903(7) 0.3286(4) 0.019(2) Uani 1 1 d . . . . .
H70 H 0.378007 0.452700 0.346042 0.023 Uiso 1 1 calc R U . . .
C71 C 0.3201(7) 0.5335(7) 0.2668(4) 0.018(2) Uani 1 1 d . . . . .
C72 C 0.2299(7) 0.5675(7) 0.2345(4) 0.016(2) Uani 1 1 d . . . . .
C73 C 0.4173(7) 0.5297(7) 0.2393(4) 0.020(2) Uani 1 1 d . . . . .
H73 H 0.477741 0.502679 0.261105 0.024 Uiso 1 1 calc R U . . .
C74 C 0.4223(7) 0.5660(7) 0.1806(4) 0.022(2) Uani 1 1 d . . . . .
C75 C 0.3370(7) 0.6056(7) 0.1481(4) 0.021(2) Uani 1 1 d . . . . .
H75 H 0.342681 0.631796 0.107703 0.025 Uiso 1 1 calc R U . . .
C76 C 0.2424(7) 0.6073(8) 0.1748(4) 0.019(2) Uani 1 1 d . . . . .
C77 C 0.2455(7) 0.4311(6) 0.4181(4) 0.021(2) Uani 1 1 d . . . . .
H77A H 0.202556 0.463340 0.448695 0.025 Uiso 1 1 calc R U . . .
H77B H 0.317433 0.413328 0.430341 0.025 Uiso 1 1 calc R U . . .
C78 C 0.2120(8) 0.3385(7) 0.4105(4) 0.028(2) Uani 1 1 d . . . . .
H78A H 0.252096 0.310845 0.377471 0.033 Uiso 1 1 calc R U . . .
H78B H 0.229396 0.288938 0.446406 0.033 Uiso 1 1 calc R U . . .
C79 C 0.1005(8) 0.3524(8) 0.3993(4) 0.023(2) Uani 1 1 d . . . . .
H79A H 0.086870 0.287747 0.396400 0.028 Uiso 1 1 calc R U . . .
H79B H 0.059729 0.377046 0.433007 0.028 Uiso 1 1 calc R U . . .
C80 C -0.0436(7) 0.4352(8) 0.3367(4) 0.024(2) Uani 1 1 d . . . . .
H80A H -0.081695 0.450078 0.373310 0.029 Uiso 1 1 calc R U . . .
H80B H -0.056658 0.373461 0.327758 0.029 Uiso 1 1 calc R U . . .
C81 C -0.0789(7) 0.5191(7) 0.2867(4) 0.024(2) Uani 1 1 d . . . . .
H81A H -0.046026 0.501299 0.249387 0.029 Uiso 1 1 calc R U . . .
H81B H -0.153771 0.531878 0.283006 0.029 Uiso 1 1 calc R U . . .
C82 C 0.0747(7) 0.7696(7) 0.2661(4) 0.021(2) Uani 1 1 d . . . . .
H82A H 0.117351 0.739847 0.234459 0.025 Uiso 1 1 calc R U . . .
H82B H 0.088017 0.835295 0.266409 0.025 Uiso 1 1 calc R U . . .
C83 C -0.0398(8) 0.7800(8) 0.2552(4) 0.028(2) Uani 1 1 d . . . . .
H83A H -0.080119 0.804099 0.289215 0.034 Uiso 1 1 calc R U . . .
H83B H -0.059892 0.831088 0.220313 0.034 Uiso 1 1 calc R U . . .
C84 C -0.0687(7) 0.6878(7) 0.2459(4) 0.024(2) Uani 1 1 d . . . . .
H84A H -0.141771 0.704139 0.235975 0.028 Uiso 1 1 calc R U . . .
H84B H -0.028400 0.662642 0.212249 0.028 Uiso 1 1 calc R U . . .
B1 B 0.6445(8) 0.5902(8) 0.7925(4) 0.021(2) Uani 1 1 d . . . . .
C89 C 0.5278(7) 0.6078(7) 0.7716(4) 0.019(2) Uani 1 1 d . . . . .
C90 C 0.4454(7) 0.6711(7) 0.7965(4) 0.027(2) Uani 1 1 d . . . . .
H90 H 0.457709 0.697014 0.829838 0.033 Uiso 1 1 calc R U . . .
C91 C 0.3474(7) 0.6977(8) 0.7748(4) 0.033(2) Uani 1 1 d . . . . .
H91 H 0.294727 0.740516 0.793450 0.040 Uiso 1 1 calc R U . . .
C92 C 0.3262(7) 0.6620(7) 0.7261(4) 0.031(2) Uani 1 1 d . . . . .
H92 H 0.259431 0.679810 0.710797 0.038 Uiso 1 1 calc R U . . .
C93 C 0.4051(8) 0.5998(8) 0.7003(4) 0.027(2) Uani 1 1 d . . . . .
H93 H 0.392217 0.575045 0.666577 0.033 Uiso 1 1 calc R U . . .
C94 C 0.5016(7) 0.5731(6) 0.7225(4) 0.022(2) Uani 1 1 d . . . . .
H94 H 0.553200 0.529193 0.703870 0.026 Uiso 1 1 calc R U . . .
C95 C 0.7141(6) 0.4814(7) 0.7799(4) 0.0177(19) Uani 1 1 d . . . . .
C96 C 0.7507(7) 0.4660(8) 0.7239(4) 0.032(2) Uani 1 1 d . . . . .
H96 H 0.738793 0.520181 0.692517 0.038 Uiso 1 1 calc R U . . .
C97 C 0.8052(8) 0.3723(8) 0.7120(5) 0.038(3) Uani 1 1 d . . . . .
H97 H 0.828810 0.364072 0.673244 0.046 Uiso 1 1 calc R U . . .
C98 C 0.8239(8) 0.2925(8) 0.7574(5) 0.036(3) Uani 1 1 d . . . . .
H98 H 0.860589 0.229216 0.750186 0.044 Uiso 1 1 calc R U . . .
C99 C 0.7881(7) 0.3068(8) 0.8132(5) 0.031(2) Uani 1 1 d . . . . .
H99 H 0.799305 0.252633 0.844564 0.038 Uiso 1 1 calc R U . . .
C100 C 0.7358(6) 0.3995(7) 0.8238(4) 0.022(2) Uani 1 1 d . . . . .
H100 H 0.713811 0.407319 0.862873 0.026 Uiso 1 1 calc R U . . .
C101 C 0.6909(7) 0.6826(7) 0.7561(4) 0.019(2) Uani 1 1 d . . . . .
C102 C 0.7966(8) 0.6727(8) 0.7438(4) 0.026(2) Uani 1 1 d . . . . .
H102 H 0.841748 0.610019 0.754517 0.031 Uiso 1 1 calc R U . . .
C103 C 0.8369(7) 0.7515(9) 0.7167(4) 0.027(2) Uani 1 1 d . . . . .
H103 H 0.908187 0.741245 0.708542 0.032 Uiso 1 1 calc R U . . .
C104 C 0.7749(8) 0.8434(8) 0.7017(4) 0.026(2) Uani 1 1 d . . . . .
H104 H 0.802623 0.897667 0.684441 0.031 Uiso 1 1 calc R U . . .
C105 C 0.6697(8) 0.8557(8) 0.7124(4) 0.024(2) Uani 1 1 d . . . . .
H105 H 0.624879 0.918544 0.701635 0.029 Uiso 1 1 calc R U . . .
C106 C 0.6314(7) 0.7757(7) 0.7387(4) 0.020(2) Uani 1 1 d . . . . .
H106 H 0.559652 0.785881 0.745144 0.024 Uiso 1 1 calc R U . . .
C107 C 0.6520(7) 0.5907(7) 0.8635(4) 0.019(2) Uani 1 1 d . . . . .
C108 C 0.5779(7) 0.5617(7) 0.9058(4) 0.026(2) Uani 1 1 d . . . . .
H108 H 0.519575 0.545786 0.892761 0.031 Uiso 1 1 calc R U . . .
C109 C 0.5900(8) 0.5563(7) 0.9658(4) 0.030(2) Uani 1 1 d . . . . .
H109 H 0.539594 0.536920 0.992748 0.036 Uiso 1 1 calc R U . . .
C110 C 0.6731(8) 0.5786(8) 0.9867(4) 0.031(3) Uani 1 1 d . . . . .
H110 H 0.679739 0.575862 1.027555 0.037 Uiso 1 1 calc R U . . .
C111 C 0.7475(8) 0.6052(8) 0.9469(4) 0.030(2) Uani 1 1 d . . . . .
H111 H 0.806767 0.618680 0.960441 0.036 Uiso 1 1 calc R U . . .
C112 C 0.7343(7) 0.6118(8) 0.8870(4) 0.022(2) Uani 1 1 d . . . . .
H112 H 0.784981 0.632170 0.860628 0.027 Uiso 1 1 calc R U . . .
B2 B 0.0826(8) 0.9409(8) 0.9411(5) 0.021(2) Uani 1 1 d . . . . .
C113 C 0.0582(7) 0.8684(7) 0.8984(4) 0.023(2) Uani 1 1 d . . . . .
C114 C 0.1121(7) 0.8523(8) 0.8452(5) 0.034(3) Uani 1 1 d . . . . .
H114 H 0.163348 0.887281 0.832175 0.041 Uiso 1 1 calc R U . . .
C115 C 0.0925(8) 0.7868(9) 0.8113(5) 0.043(3) Uani 1 1 d . . . . .
H115 H 0.129140 0.780258 0.775241 0.052 Uiso 1 1 calc R U . . .
C116 C 0.0220(8) 0.7318(8) 0.8286(5) 0.037(3) Uani 1 1 d . . . . .
H116 H 0.011826 0.685009 0.806081 0.044 Uiso 1 1 calc R U . . .
C117 C -0.0348(8) 0.7463(7) 0.8806(5) 0.034(3) Uani 1 1 d . . . . .
H117 H -0.085792 0.710798 0.893279 0.041 Uiso 1 1 calc R U . . .
C118 C -0.0157(7) 0.8132(7) 0.9135(4) 0.027(2) Uani 1 1 d . . . . .
H118 H -0.055330 0.822003 0.948430 0.032 Uiso 1 1 calc R U . . .
C119 C 0.1116(6) 1.0407(7) 0.9026(4) 0.0171(19) Uani 1 1 d . . . . .
C120 C 0.0708(7) 1.0849(7) 0.8479(4) 0.028(2) Uani 1 1 d . . . . .
H120 H 0.024558 1.055155 0.832447 0.034 Uiso 1 1 calc R U . . .
C121 C 0.0928(8) 1.1696(8) 0.8142(4) 0.033(2) Uani 1 1 d . . . . .
H121 H 0.062435 1.195880 0.777224 0.039 Uiso 1 1 calc R U . . .
C122 C 0.1600(7) 1.2149(8) 0.8358(4) 0.026(2) Uani 1 1 d . . . . .
H122 H 0.175568 1.273056 0.813930 0.032 Uiso 1 1 calc R U . . .
C123 C 0.2035(7) 1.1744(7) 0.8891(4) 0.022(2) Uani 1 1 d . . . . .
H123 H 0.250139 1.204507 0.903851 0.026 Uiso 1 1 calc R U . . .
C124 C 0.1803(6) 1.0899(7) 0.9220(4) 0.020(2) Uani 1 1 d . . . . .
H124 H 0.211560 1.064156 0.958809 0.024 Uiso 1 1 calc R U . . .
C125 C -0.0231(7) 0.9738(7) 0.9802(4) 0.021(2) Uani 1 1 d . . . . .
C126 C -0.1059(7) 1.0465(7) 0.9570(4) 0.026(2) Uani 1 1 d . . . . .
H126 H -0.097468 1.083584 0.919389 0.031 Uiso 1 1 calc R U . . .
C127 C -0.2003(7) 1.0683(8) 0.9855(5) 0.035(3) Uani 1 1 d . . . . .
H127 H -0.254775 1.118116 0.967329 0.042 Uiso 1 1 calc R U . . .
C128 C -0.2143(8) 1.0166(8) 1.0407(5) 0.037(3) Uani 1 1 d . . . . .
H128 H -0.278301 1.031342 1.060875 0.044 Uiso 1 1 calc R U . . .
C129 C -0.1356(8) 0.9441(9) 1.0663(5) 0.033(3) Uani 1 1 d . . . . .
H129 H -0.144792 0.907709 1.103973 0.040 Uiso 1 1 calc R U . . .
C130 C -0.0411(7) 0.9242(7) 1.0360(4) 0.026(2) Uani 1 1 d . . . . .
H130 H 0.013233 0.874485 1.054522 0.031 Uiso 1 1 calc R U . . .
C131 C 0.1799(6) 0.8843(7) 0.9823(4) 0.020(2) Uani 1 1 d . . . . .
C132 C 0.2626(7) 0.8139(7) 0.9644(4) 0.023(2) Uani 1 1 d . . . . .
H132 H 0.258010 0.791000 0.928625 0.027 Uiso 1 1 calc R U . . .
C133 C 0.3508(7) 0.7759(7) 0.9962(5) 0.033(2) Uani 1 1 d . . . . .
H133 H 0.404796 0.728430 0.981904 0.039 Uiso 1 1 calc R U . . .
C134 C 0.3611(9) 0.8070(9) 1.0495(5) 0.037(3) Uani 1 1 d . . . . .
H134 H 0.421724 0.781647 1.071269 0.045 Uiso 1 1 calc R U . . .
C135 C 0.2815(8) 0.8747(8) 1.0691(4) 0.032(2) Uani 1 1 d . . . . .
H135 H 0.286475 0.895789 1.105309 0.038 Uiso 1 1 calc R U . . .
C136 C 0.1934(7) 0.9130(7) 1.0368(4) 0.029(2) Uani 1 1 d . . . . .
H136 H 0.139950 0.960339 1.051620 0.035 Uiso 1 1 calc R U . . .
B3 B 0.6476(8) 0.4229(8) 0.4332(4) 0.022(2) Uani 1 1 d . . . . .
C137 C 0.5526(7) 0.4448(7) 0.4804(4) 0.026(2) Uani 1 1 d . . . . .
C138 C 0.5473(8) 0.3911(8) 0.5369(4) 0.034(2) Uani 1 1 d . . . . .
H138 H 0.605434 0.341634 0.550974 0.041 Uiso 1 1 calc R U . . .
C139 C 0.4609(9) 0.4067(9) 0.5732(5) 0.044(3) Uani 1 1 d . . . . .
H139 H 0.461527 0.367647 0.611002 0.053 Uiso 1 1 calc R U . . .
C140 C 0.3752(9) 0.4770(9) 0.5556(5) 0.040(3) Uani 1 1 d . . . . .
H140 H 0.316562 0.488061 0.580734 0.048 Uiso 1 1 calc R U . . .
C141 C 0.3762(7) 0.5312(8) 0.5004(5) 0.035(3) Uani 1 1 d . . . . .
H141 H 0.317093 0.580172 0.487093 0.042 Uiso 1 1 calc R U . . .
C142 C 0.4625(7) 0.5158(7) 0.4635(5) 0.026(2) Uani 1 1 d . . . . .
H142 H 0.460283 0.554613 0.425513 0.031 Uiso 1 1 calc R U . . .
C143 C 0.6147(7) 0.3633(7) 0.3851(4) 0.022(2) Uani 1 1 d . . . . .
C144 C 0.5464(7) 0.3028(7) 0.3999(4) 0.027(2) Uani 1 1 d . . . . .
H144 H 0.513235 0.301813 0.437384 0.033 Uiso 1 1 calc R U . . .
C145 C 0.5240(9) 0.2440(8) 0.3628(5) 0.040(3) Uani 1 1 d . . . . .
H145 H 0.476274 0.204594 0.375113 0.049 Uiso 1 1 calc R U . . .
C146 C 0.5706(9) 0.2424(8) 0.3083(6) 0.045(3) Uani 1 1 d . . . . .
H146 H 0.558255 0.199850 0.283405 0.054 Uiso 1 1 calc R U . . .
C147 C 0.6375(8) 0.3058(8) 0.2901(4) 0.034(3) Uani 1 1 d . . . . .
H147 H 0.667229 0.309780 0.251688 0.041 Uiso 1 1 calc R U . . .
C148 C 0.6590(7) 0.3620(7) 0.3292(4) 0.027(2) Uani 1 1 d . . . . .
H148 H 0.706513 0.401706 0.317010 0.033 Uiso 1 1 calc R U . . .
C149 C 0.7539(7) 0.3511(7) 0.4652(4) 0.021(2) Uani 1 1 d . . . . .
C150 C 0.8168(7) 0.2773(7) 0.4388(4) 0.023(2) Uani 1 1 d . . . . .
H150 H 0.796706 0.264756 0.402796 0.028 Uiso 1 1 calc R U . . .
C151 C 0.9091(7) 0.2203(7) 0.4630(4) 0.028(2) Uani 1 1 d . . . . .
H151 H 0.950533 0.170756 0.443318 0.034 Uiso 1 1 calc R U . . .
C152 C 0.9396(7) 0.2365(7) 0.5156(4) 0.033(2) Uani 1 1 d . . . . .
H152 H 1.001765 0.197942 0.532514 0.039 Uiso 1 1 calc R U . . .
C153 C 0.8776(8) 0.3102(9) 0.5437(5) 0.031(3) Uani 1 1 d . . . . .
H153 H 0.897372 0.322387 0.579841 0.037 Uiso 1 1 calc R U . . .
C154 C 0.7879(7) 0.3650(7) 0.5185(4) 0.026(2) Uani 1 1 d . . . . .
H154 H 0.746852 0.414888 0.538192 0.031 Uiso 1 1 calc R U . . .
C155 C 0.6717(7) 0.5281(7) 0.4009(4) 0.021(2) Uani 1 1 d . . . . .
C156 C 0.6226(7) 0.5826(8) 0.3494(4) 0.028(2) Uani 1 1 d . . . . .
H156 H 0.573136 0.558037 0.332953 0.034 Uiso 1 1 calc R U . . .
C157 C 0.6444(7) 0.6711(8) 0.3218(4) 0.029(2) Uani 1 1 d . . . . .
H157 H 0.611283 0.704087 0.286462 0.034 Uiso 1 1 calc R U . . .
C158 C 0.7128(7) 0.7120(7) 0.3448(4) 0.025(2) Uani 1 1 d . . . . .
H158 H 0.727360 0.772279 0.325516 0.030 Uiso 1 1 calc R U . . .
C159 C 0.7598(7) 0.6632(7) 0.3966(4) 0.022(2) Uani 1 1 d . . . . .
H159 H 0.805353 0.691546 0.413801 0.027 Uiso 1 1 calc R U . . .
C160 C 0.7412(6) 0.5735(7) 0.4237(4) 0.020(2) Uani 1 1 d . . . . .
H160 H 0.775942 0.540947 0.458634 0.024 Uiso 1 1 calc R U . . .
B4 B 0.1998(8) 0.0751(8) 0.2771(5) 0.021(2) Uani 1 1 d . . . . .
C161 C 0.1916(7) 0.0687(7) 0.3491(4) 0.023(2) Uani 1 1 d . . . . .
C162 C 0.2630(8) 0.0970(7) 0.3800(5) 0.029(2) Uani 1 1 d . . . . .
H162 H 0.314417 0.124661 0.358458 0.035 Uiso 1 1 calc R U . . .
C163 C 0.2612(9) 0.0863(8) 0.4405(5) 0.036(3) Uani 1 1 d . . . . .
H163 H 0.312248 0.105065 0.459324 0.043 Uiso 1 1 calc R U . . .
C164 C 0.1869(9) 0.0489(8) 0.4742(5) 0.037(3) Uani 1 1 d . . . . .
H164 H 0.184417 0.044345 0.515711 0.045 Uiso 1 1 calc R U . . .
C165 C 0.1162(8) 0.0182(7) 0.4458(4) 0.034(3) Uani 1 1 d . . . . .
H165 H 0.065352 -0.009366 0.468096 0.041 Uiso 1 1 calc R U . . .
C166 C 0.1187(8) 0.0273(7) 0.3842(4) 0.029(2) Uani 1 1 d . . . . .
H166 H 0.069754 0.004946 0.365835 0.034 Uiso 1 1 calc R U . . .
C167 C 0.0920(7) 0.0739(7) 0.2497(4) 0.025(2) Uani 1 1 d . . . . .
C168 C -0.0030(8) 0.1303(8) 0.2676(5) 0.037(3) Uani 1 1 d . . . . .
H168 H -0.004227 0.163608 0.300044 0.044 Uiso 1 1 calc R U . . .
C169 C -0.0950(8) 0.1398(8) 0.2404(5) 0.041(3) Uani 1 1 d . . . . .
H169 H -0.156772 0.178820 0.253857 0.049 Uiso 1 1 calc R U . . .
C170 C -0.0943(9) 0.0912(10) 0.1934(5) 0.046(4) Uani 1 1 d . . . . .
H170 H -0.155798 0.098121 0.173661 0.056 Uiso 1 1 calc R U . . .
C171 C -0.0044(8) 0.0324(9) 0.1752(5) 0.041(3) Uani 1 1 d . . . . .
H171 H -0.004301 -0.002675 0.143704 0.050 Uiso 1 1 calc R U . . .
C172 C 0.0851(7) 0.0253(7) 0.2029(4) 0.029(2) Uani 1 1 d . . . . .
H172 H 0.145840 -0.015285 0.189415 0.034 Uiso 1 1 calc R U . . .
C173 C 0.2352(7) 0.1766(7) 0.2465(4) 0.023(2) Uani 1 1 d . . . . .
C174 C 0.1630(7) 0.2646(7) 0.2285(4) 0.020(2) Uani 1 1 d . . . . .
H174 H 0.092597 0.265523 0.235099 0.024 Uiso 1 1 calc R U . . .
C175 C 0.1904(8) 0.3516(8) 0.2010(4) 0.024(2) Uani 1 1 d . . . . .
H175 H 0.139467 0.410089 0.189538 0.029 Uiso 1 1 calc R U . . .
C176 C 0.2929(8) 0.3507(8) 0.1907(4) 0.026(2) Uani 1 1 d . . . . .
H176 H 0.312693 0.408558 0.171556 0.031 Uiso 1 1 calc R U . . .
C177 C 0.3655(8) 0.2662(8) 0.2084(5) 0.032(3) Uani 1 1 d . . . . .
H177 H 0.435738 0.265610 0.201571 0.038 Uiso 1 1 calc R U . . .
C178 C 0.3373(8) 0.1827(8) 0.2358(5) 0.034(3) Uani 1 1 d . . . . .
H178 H 0.389594 0.125795 0.248327 0.040 Uiso 1 1 calc R U . . .
C179 C 0.2863(7) -0.0245(7) 0.2631(4) 0.022(2) Uani 1 1 d . . . . .
C180 C 0.3025(7) -0.1138(7) 0.3021(4) 0.024(2) Uani 1 1 d . . . . .
H180 H 0.267792 -0.115519 0.339216 0.029 Uiso 1 1 calc R U . . .
C181 C 0.3682(7) -0.2012(8) 0.2887(5) 0.030(2) Uani 1 1 d . . . . .
H181 H 0.376962 -0.260485 0.316325 0.036 Uiso 1 1 calc R U . . .
C182 C 0.4196(8) -0.2001(9) 0.2353(5) 0.038(3) Uani 1 1 d . . . . .
H182 H 0.462197 -0.259083 0.225069 0.046 Uiso 1 1 calc R U . . .
C183 C 0.4083(7) -0.1114(8) 0.1964(4) 0.033(2) Uani 1 1 d . . . . .
H183 H 0.446709 -0.108744 0.160544 0.040 Uiso 1 1 calc R U . . .
C184 C 0.3426(7) -0.0288(7) 0.2097(4) 0.028(2) Uani 1 1 d . . . . .
H184 H 0.333992 0.029628 0.181432 0.034 Uiso 1 1 calc R U . . .

loop_
_atom_site_aniso_label
_atom_site_aniso_U_11
_atom_site_aniso_U_22
_atom_site_aniso_U_33
_atom_site_aniso_U_23
_atom_site_aniso_U_13
_atom_site_aniso_U_12
Mn1 0.0184(7) 0.0168(8) 0.0135(6) -0.0047(6) 0.0001(5) -0.0007(6)
O1 0.023(3) 0.013(4) 0.016(3) -0.005(3) 0.002(3) 0.003(3)
O2 0.013(3) 0.023(4) 0.020(3) -0.008(3) 0.000(3) -0.002(3)
N1 0.047(6) 0.013(5) 0.020(4) -0.002(3) 0.008(4) 0.003(4)
N2 0.032(5) 0.040(6) 0.026(4) -0.019(4) -0.006(4) 0.009(4)
N3 0.018(4) 0.023(5) 0.026(4) -0.003(4) 0.002(3) 0.000(4)
N4 0.018(4) 0.029(5) 0.023(4) 0.001(4) -0.002(3) -0.009(4)
Cl1 0.0280(13) 0.0169(13) 0.0259(12) -0.0013(10) 0.0074(10) -0.0057(10)
Cl2 0.0249(13) 0.0545(19) 0.0352(14) -0.0237(13) 0.0111(11) -0.0188(13)
Br1 0.0209(5) 0.0239(6) 0.0397(6) -0.0089(5) 0.0070(4) 0.0022(4)
Br2 0.0461(6) 0.0400(7) 0.0160(5) 0.0040(4) 0.0014(4) 0.0000(5)
C1 0.019(5) 0.021(5) 0.021(5) 0.002(4) -0.006(4) 0.002(4)
C2 0.020(5) 0.017(5) 0.014(4) -0.004(4) -0.007(4) 0.001(4)
C3 0.016(5) 0.017(5) 0.012(4) -0.005(4) -0.005(3) 0.001(4)
C4 0.017(5) 0.019(5) 0.023(5) -0.003(4) -0.004(4) -0.003(4)
C5 0.006(4) 0.023(5) 0.032(5) -0.012(4) 0.000(4) 0.003(4)
C6 0.018(5) 0.026(6) 0.027(5) -0.011(4) 0.002(4) -0.001(4)
C7 0.015(4) 0.019(5) 0.019(4) -0.003(4) -0.005(4) -0.004(4)
C8 0.022(5) 0.027(6) 0.024(5) -0.005(4) 0.000(4) -0.006(4)
C9 0.022(5) 0.009(5) 0.024(5) -0.005(4) -0.002(4) -0.001(4)
C10 0.017(5) 0.011(5) 0.023(5) -0.010(4) 0.003(4) -0.005(4)
C11 0.024(5) 0.021(5) 0.020(5) 0.001(4) 0.000(4) 0.002(4)
C12 0.025(5) 0.022(5) 0.013(4) 0.000(4) -0.002(4) -0.003(4)
C13 0.025(5) 0.021(6) 0.016(5) 0.002(4) 0.010(4) -0.002(4)
C14 0.021(5) 0.022(6) 0.024(5) -0.008(4) 0.008(4) -0.006(4)
C15 0.079(9) 0.017(6) 0.036(6) -0.008(5) 0.027(6) -0.015(6)
C16 0.063(8) 0.055(9) 0.045(7) -0.018(6) 0.024(6) -0.047(7)
C17 0.033(6) 0.061(8) 0.020(5) -0.009(5) 0.007(4) -0.025(6)
C18 0.027(6) 0.029(6) 0.045(6) -0.012(5) 0.018(5) -0.013(5)
C19 0.024(6) 0.051(8) 0.045(7) -0.031(6) 0.011(5) -0.012(6)
C20 0.023(6) 0.062(9) 0.041(6) -0.029(6) -0.008(5) 0.009(6)
C85 0.082(10) 0.024(7) 0.026(6) 0.000(5) 0.009(6) 0.021(7)
C86 0.057(8) 0.039(8) 0.033(6) -0.015(5) -0.022(6) 0.032(6)
Mn2 0.0199(7) 0.0168(8) 0.0163(6) -0.0054(6) 0.0029(6) -0.0057(6)
O3 0.021(3) 0.019(4) 0.020(3) -0.007(3) 0.006(3) -0.008(3)
O4 0.018(3) 0.016(4) 0.019(3) -0.005(3) 0.002(3) -0.002(3)
N5 0.020(4) 0.014(4) 0.020(4) 0.000(3) -0.006(3) 0.000(3)
N6 0.028(4) 0.015(4) 0.020(4) -0.001(3) 0.002(3) -0.001(4)
N7 0.044(6) 0.033(6) 0.034(5) -0.017(4) 0.019(4) -0.023(5)
N8 0.024(5) 0.047(6) 0.033(5) -0.027(4) 0.002(4) -0.007(4)
Cl3 0.0397(14) 0.0203(13) 0.0215(11) -0.0036(10) 0.0098(10) -0.0160(11)
Cl4 0.0394(16) 0.0313(15) 0.0156(11) -0.0009(10) -0.0011(10) 0.0040(12)
Br3 0.0483(7) 0.0379(7) 0.0196(5) -0.0078(4) -0.0056(5) -0.0186(5)
Br4 0.0245(6) 0.0740(10) 0.0599(8) -0.0305(7) 0.0178(5) -0.0226(6)
C21 0.018(5) 0.012(5) 0.025(5) -0.003(4) 0.004(4) -0.001(4)
C22 0.012(4) 0.012(5) 0.017(4) 0.001(3) -0.003(3) 0.003(4)
C23 0.018(5) 0.023(6) 0.020(5) -0.007(4) 0.003(4) -0.007(4)
C24 0.021(5) 0.015(5) 0.024(5) -0.006(4) -0.003(4) -0.006(4)
C25 0.027(5) 0.015(5) 0.020(4) -0.006(4) -0.003(4) -0.004(4)
C26 0.025(5) 0.021(5) 0.014(4) -0.002(4) 0.001(4) -0.005(4)
C27 0.022(5) 0.014(5) 0.025(5) 0.000(4) 0.005(4) -0.006(4)
C28 0.027(5) 0.021(6) 0.022(5) -0.003(4) -0.003(4) 0.005(4)
C29 0.022(5) 0.018(5) 0.021(5) -0.005(4) -0.001(4) -0.005(4)
C30 0.022(5) 0.013(5) 0.019(4) -0.006(4) 0.002(4) -0.004(4)
C31 0.033(6) 0.017(5) 0.019(5) -0.006(4) 0.004(4) -0.009(4)
C32 0.033(6) 0.024(6) 0.024(5) -0.008(4) 0.006(4) -0.018(5)
C33 0.019(5) 0.038(7) 0.039(6) -0.029(5) 0.015(5) -0.018(5)
C34 0.024(5) 0.027(6) 0.030(5) -0.017(5) -0.001(4) -0.006(4)
C35 0.085(10) 0.038(7) 0.043(7) -0.019(6) 0.022(6) -0.042(7)
C36 0.106(12) 0.014(7) 0.037(7) -0.002(5) 0.029(7) -0.004(7)
C37 0.052(7) 0.022(6) 0.021(5) 0.005(4) 0.005(5) 0.011(5)
C38 0.049(7) 0.020(6) 0.019(5) 0.001(4) -0.006(5) 0.001(5)
C39 0.039(6) 0.037(7) 0.019(5) -0.007(5) -0.010(4) 0.020(5)
C40 0.022(5) 0.055(8) 0.037(6) -0.026(6) -0.008(5) 0.007(5)
C87 0.026(6) 0.084(10) 0.048(7) -0.042(7) 0.011(5) -0.026(6)
C88 0.048(7) 0.071(10) 0.060(8) -0.049(7) 0.027(6) -0.046(7)
Mn3 0.0151(7) 0.0154(8) 0.0133(6) -0.0025(5) 0.0026(5) -0.0045(6)
O5 0.020(3) 0.016(4) 0.016(3) -0.002(3) 0.006(3) -0.006(3)
O6 0.017(3) 0.025(4) 0.010(3) -0.002(3) -0.001(2) -0.005(3)
N9 0.018(4) 0.018(4) 0.021(4) -0.003(3) 0.001(3) -0.008(3)
N10 0.025(4) 0.026(5) 0.012(4) -0.002(3) -0.005(3) -0.004(4)
N11 0.028(5) 0.019(5) 0.017(4) -0.001(3) 0.003(3) -0.006(4)
N12 0.016(4) 0.010(4) 0.018(4) -0.003(3) 0.000(3) -0.002(3)
Cl5 0.0237(12) 0.0216(13) 0.0243(11) -0.0062(10) 0.0098(9) -0.0130(10)
Cl6 0.0165(11) 0.0432(16) 0.0204(11) -0.0094(10) 0.0025(9) -0.0090(11)
Br5 0.0238(5) 0.0293(6) 0.0574(7) -0.0126(5) 0.0065(5) 0.0037(5)
Br6 0.0310(6) 0.0408(7) 0.0181(5) 0.0054(4) -0.0019(4) -0.0039(5)
C41 0.018(5) 0.016(5) 0.015(4) -0.004(4) 0.000(4) -0.006(4)
C42 0.016(5) 0.022(5) 0.018(4) -0.006(4) -0.003(4) -0.004(4)
C43 0.018(5) 0.016(5) 0.017(4) -0.002(4) -0.005(4) -0.006(4)
C44 0.019(5) 0.019(5) 0.023(5) -0.006(4) 0.005(4) -0.014(4)
C45 0.019(5) 0.023(6) 0.032(5) -0.012(4) 0.003(4) -0.004(4)
C46 0.017(5) 0.021(6) 0.035(5) -0.015(5) -0.005(4) -0.001(4)
C47 0.016(5) 0.020(5) 0.025(5) -0.005(4) -0.003(4) -0.005(4)
C48 0.017(5) 0.020(5) 0.016(4) -0.007(4) -0.002(4) -0.001(4)
C49 0.020(5) 0.006(5) 0.020(4) 0.000(3) 0.000(4) 0.003(4)
C50 0.014(4) 0.015(5) 0.027(5) -0.007(4) -0.003(4) -0.002(4)
C51 0.020(5) 0.015(5) 0.019(4) -0.004(4) -0.004(4) 0.003(4)
C52 0.031(6) 0.018(5) 0.010(4) -0.003(4) 0.002(4) -0.004(4)
C53 0.024(5) 0.014(5) 0.019(4) -0.005(4) 0.007(4) -0.007(4)
C54 0.017(5) 0.013(5) 0.020(5) -0.002(4) -0.005(4) -0.002(4)
C55 0.023(5) 0.027(6) 0.027(5) -0.011(4) 0.009(4) -0.013(5)
C56 0.025(5) 0.042(7) 0.024(5) -0.013(5) 0.003(4) -0.018(5)
C57 0.017(5) 0.033(6) 0.022(5) -0.006(4) -0.002(4) -0.001(4)
C58 0.030(6) 0.027(6) 0.017(5) -0.003(4) -0.002(4) 0.006(5)
C59 0.039(6) 0.023(6) 0.019(5) 0.001(4) -0.001(4) 0.003(5)
C60 0.026(5) 0.017(6) 0.030(5) -0.003(4) 0.006(4) -0.006(4)
C61 0.019(5) 0.022(6) 0.039(6) -0.012(5) 0.008(4) -0.011(4)
C62 0.019(5) 0.019(5) 0.026(5) -0.004(4) 0.005(4) -0.009(4)
Mn4 0.0164(7) 0.0146(8) 0.0110(6) -0.0029(5) -0.0003(5) -0.0037(6)
O7 0.022(3) 0.017(4) 0.014(3) 0.000(3) -0.003(2) -0.006(3)
O8 0.015(3) 0.021(4) 0.013(3) -0.003(3) 0.001(2) -0.003(3)
N13 0.022(4) 0.012(4) 0.021(4) -0.002(3) -0.007(3) 0.001(3)
N14 0.015(4) 0.023(5) 0.016(4) -0.004(3) 0.002(3) -0.005(3)
N15 0.023(4) 0.019(4) 0.017(4) -0.001(3) -0.001(3) -0.005(3)
N16 0.017(4) 0.016(4) 0.018(4) 0.001(3) -0.003(3) -0.002(3)
Cl7 0.0330(13) 0.0193(13) 0.0139(10) 0.0001(9) 0.0023(9) -0.0104(11)
Cl8 0.0250(13) 0.0448(17) 0.0146(10) -0.0004(10) -0.0021(9) 0.0010(12)
Br7 0.0575(7) 0.0370(7) 0.0194(5) -0.0094(5) -0.0058(5) -0.0236(6)
Br8 0.0245(5) 0.0472(7) 0.0397(6) -0.0164(5) 0.0131(5) -0.0171(5)
C63 0.020(5) 0.017(5) 0.013(4) -0.004(4) -0.004(3) 0.001(4)
C64 0.013(4) 0.018(5) 0.014(4) -0.005(4) 0.001(3) -0.004(4)
C65 0.018(5) 0.019(5) 0.022(5) -0.002(4) 0.001(4) -0.010(4)
C66 0.020(5) 0.014(5) 0.018(4) 0.000(4) 0.002(4) 0.000(4)
C67 0.028(5) 0.024(5) 0.012(4) -0.001(4) -0.007(4) -0.002(4)
C68 0.026(5) 0.022(5) 0.015(4) -0.008(4) -0.005(4) -0.006(4)
C69 0.021(5) 0.023(5) 0.021(5) -0.005(4) -0.002(4) -0.003(4)
C70 0.016(5) 0.019(5) 0.024(5) -0.006(4) -0.011(4) -0.003(4)
C71 0.019(5) 0.016(5) 0.020(4) -0.008(4) -0.002(4) -0.002(4)
C72 0.021(5) 0.008(5) 0.019(4) -0.002(4) -0.001(4) -0.003(4)
C73 0.016(5) 0.011(5) 0.034(5) -0.007(4) -0.006(4) -0.002(4)
C74 0.019(5) 0.023(6) 0.028(5) -0.017(4) 0.008(4) -0.009(4)
C75 0.032(5) 0.017(5) 0.018(4) -0.004(4) 0.005(4) -0.016(4)
C76 0.017(5) 0.022(6) 0.015(4) -0.002(4) 0.002(4) -0.001(4)
C77 0.023(5) 0.018(5) 0.020(4) -0.004(4) -0.005(4) -0.001(4)
C78 0.042(6) 0.017(5) 0.022(5) 0.001(4) -0.001(4) -0.006(5)
C79 0.039(6) 0.017(6) 0.013(4) 0.000(4) 0.003(4) -0.008(5)
C80 0.027(6) 0.020(6) 0.029(5) -0.006(4) 0.000(4) -0.011(4)
C81 0.019(5) 0.032(6) 0.023(5) -0.006(4) -0.001(4) -0.009(4)
C82 0.029(5) 0.021(5) 0.012(4) 0.001(4) -0.001(4) -0.005(4)
C83 0.039(6) 0.025(6) 0.016(5) 0.000(4) -0.002(4) -0.001(5)
C84 0.019(5) 0.026(6) 0.025(5) -0.007(4) -0.007(4) 0.000(4)
B1 0.029(6) 0.013(6) 0.023(5) -0.005(4) -0.001(5) -0.005(5)
C89 0.029(5) 0.011(5) 0.016(4) 0.002(4) 0.000(4) -0.003(4)
C90 0.028(5) 0.020(6) 0.035(5) -0.007(4) 0.002(4) -0.005(4)
C91 0.014(5) 0.040(7) 0.042(6) -0.009(5) -0.002(4) 0.003(4)
C92 0.021(5) 0.024(6) 0.048(6) 0.000(5) -0.011(5) -0.006(4)
C93 0.038(6) 0.022(6) 0.025(5) 0.004(4) -0.008(5) -0.014(5)
C94 0.026(5) 0.010(5) 0.025(5) 0.004(4) 0.000(4) -0.002(4)
C95 0.013(4) 0.015(5) 0.024(5) -0.005(4) -0.005(4) 0.000(4)
C96 0.030(6) 0.031(6) 0.031(5) -0.006(5) 0.000(4) 0.001(5)
C97 0.040(7) 0.035(7) 0.039(6) -0.020(5) 0.004(5) 0.001(5)
C98 0.030(6) 0.017(6) 0.061(8) -0.018(5) -0.011(5) 0.008(5)
C99 0.025(5) 0.023(6) 0.047(6) -0.006(5) -0.011(5) -0.005(5)
C100 0.016(5) 0.022(6) 0.029(5) -0.002(4) -0.005(4) -0.008(4)
C101 0.019(5) 0.021(5) 0.015(4) -0.002(4) -0.002(4) -0.005(4)
C102 0.033(6) 0.023(6) 0.018(5) 0.002(4) -0.003(4) -0.002(5)
C103 0.022(5) 0.041(7) 0.020(5) -0.005(5) -0.002(4) -0.014(5)
C104 0.045(7) 0.025(6) 0.013(4) 0.002(4) -0.002(4) -0.020(5)
C105 0.039(6) 0.012(5) 0.018(5) 0.002(4) -0.009(4) -0.002(4)
C106 0.027(5) 0.019(5) 0.019(5) -0.004(4) -0.003(4) -0.011(4)
C107 0.020(5) 0.011(5) 0.021(5) 0.000(4) 0.001(4) -0.001(4)
C108 0.025(5) 0.022(6) 0.028(5) 0.001(4) -0.001(4) -0.005(4)
C109 0.037(6) 0.022(6) 0.025(5) 0.002(4) 0.011(4) -0.005(5)
C110 0.039(6) 0.034(7) 0.020(5) -0.002(5) -0.001(4) -0.010(5)
C111 0.031(6) 0.036(7) 0.024(5) -0.004(5) -0.010(4) -0.010(5)
C112 0.027(5) 0.025(6) 0.017(4) -0.005(4) -0.003(4) -0.008(4)
B2 0.023(6) 0.018(6) 0.027(6) -0.002(5) -0.002(5) -0.013(5)
C113 0.019(5) 0.015(5) 0.034(5) -0.006(4) -0.008(4) -0.001(4)
C114 0.023(5) 0.040(7) 0.044(6) -0.016(5) -0.005(5) -0.008(5)
C115 0.023(6) 0.052(8) 0.057(7) -0.032(7) -0.009(5) 0.006(6)
C116 0.030(6) 0.024(6) 0.062(8) -0.027(6) -0.022(5) 0.002(5)
C117 0.034(6) 0.016(5) 0.054(7) -0.001(5) -0.019(5) -0.008(5)
C118 0.028(5) 0.019(5) 0.030(5) 0.002(4) -0.011(4) -0.001(4)
C119 0.013(4) 0.015(5) 0.023(5) -0.005(4) -0.002(4) -0.001(4)
C120 0.031(6) 0.025(6) 0.031(5) -0.002(4) -0.006(4) -0.012(5)
C121 0.038(6) 0.028(6) 0.031(5) 0.003(5) -0.005(5) -0.009(5)
C122 0.019(5) 0.016(6) 0.041(6) 0.000(5) 0.001(4) -0.002(4)
C123 0.021(5) 0.013(5) 0.029(5) -0.005(4) 0.003(4) 0.000(4)
C124 0.019(5) 0.018(5) 0.023(5) -0.011(4) 0.001(4) 0.000(4)
C125 0.017(5) 0.018(6) 0.031(5) -0.010(4) -0.005(4) -0.002(4)
C126 0.028(5) 0.021(6) 0.030(5) -0.005(4) -0.002(4) -0.008(4)
C127 0.026(6) 0.032(7) 0.046(6) -0.013(5) 0.002(5) 0.000(5)
C128 0.025(6) 0.046(7) 0.043(6) -0.019(6) 0.005(5) -0.007(5)
C129 0.036(6) 0.045(8) 0.027(5) -0.013(5) 0.005(5) -0.022(6)
C130 0.027(5) 0.025(6) 0.029(5) -0.007(4) -0.004(4) -0.009(4)
C131 0.017(5) 0.015(5) 0.030(5) 0.001(4) -0.002(4) -0.007(4)
C132 0.021(5) 0.017(5) 0.029(5) 0.005(4) -0.002(4) -0.007(4)
C133 0.023(5) 0.018(6) 0.052(7) 0.006(5) 0.003(5) -0.004(4)
C134 0.034(6) 0.031(7) 0.046(7) 0.021(6) -0.019(5) -0.020(5)
C135 0.044(7) 0.028(6) 0.028(5) 0.006(5) -0.009(5) -0.021(5)
C136 0.027(5) 0.028(6) 0.033(5) -0.001(5) -0.006(4) -0.011(5)
B3 0.025(6) 0.015(6) 0.023(5) 0.004(4) -0.003(4) -0.006(5)
C137 0.028(5) 0.016(5) 0.037(6) -0.005(4) 0.002(4) -0.012(4)
C138 0.026(6) 0.029(6) 0.045(6) -0.010(5) 0.009(5) -0.002(5)
C139 0.046(7) 0.036(7) 0.048(7) -0.004(6) 0.017(6) -0.009(6)
C140 0.037(7) 0.040(8) 0.052(7) -0.026(6) 0.023(6) -0.018(6)
C141 0.018(5) 0.030(6) 0.061(7) -0.028(6) 0.000(5) -0.001(5)
C142 0.023(5) 0.018(6) 0.041(6) -0.009(5) -0.002(4) -0.009(4)
C143 0.018(5) 0.013(5) 0.032(5) -0.002(4) -0.008(4) 0.000(4)
C144 0.025(5) 0.014(5) 0.038(6) 0.001(4) -0.007(4) 0.002(4)
C145 0.043(7) 0.025(7) 0.056(8) 0.000(6) -0.017(6) -0.012(5)
C146 0.051(8) 0.022(7) 0.057(8) -0.019(6) -0.029(6) 0.014(6)
C147 0.029(6) 0.035(7) 0.034(6) -0.006(5) -0.007(5) 0.005(5)
C148 0.025(5) 0.024(6) 0.033(5) -0.011(5) -0.002(4) -0.001(4)
C149 0.020(5) 0.015(5) 0.031(5) -0.001(4) 0.002(4) -0.009(4)
C150 0.020(5) 0.017(5) 0.031(5) 0.001(4) -0.002(4) -0.005(4)
C151 0.021(5) 0.017(5) 0.045(6) -0.003(4) 0.005(4) -0.004(4)
C152 0.023(5) 0.029(6) 0.042(6) 0.013(5) -0.008(5) -0.009(5)
C153 0.039(6) 0.032(7) 0.026(5) 0.004(5) -0.004(5) -0.020(5)
C154 0.023(5) 0.024(6) 0.029(5) -0.003(4) -0.004(4) -0.003(4)
C155 0.017(5) 0.016(5) 0.026(5) -0.003(4) -0.002(4) 0.003(4)
C156 0.031(6) 0.023(6) 0.031(5) 0.002(4) -0.007(4) -0.007(5)
C157 0.030(6) 0.020(6) 0.030(5) 0.005(4) -0.006(4) 0.001(5)
C158 0.026(5) 0.013(5) 0.036(6) -0.004(4) 0.009(4) -0.006(4)
C159 0.029(5) 0.021(6) 0.022(5) -0.009(4) 0.007(4) -0.014(4)
C160 0.016(5) 0.025(6) 0.021(5) -0.005(4) 0.000(4) -0.005(4)
B4 0.021(6) 0.012(6) 0.030(6) 0.000(5) -0.005(5) -0.004(5)
C161 0.021(5) 0.017(5) 0.030(5) -0.005(4) -0.005(4) 0.000(4)
C162 0.027(6) 0.015(5) 0.042(6) -0.002(5) -0.011(5) 0.001(4)
C163 0.050(7) 0.018(6) 0.038(6) -0.008(5) -0.027(5) 0.006(5)
C164 0.049(7) 0.024(6) 0.030(6) -0.002(5) 0.001(5) 0.007(5)
C165 0.036(6) 0.021(6) 0.036(6) 0.003(5) 0.004(5) 0.004(5)
C166 0.036(6) 0.011(5) 0.034(6) 0.001(4) -0.001(5) 0.002(4)
C167 0.025(5) 0.013(5) 0.036(5) 0.009(4) -0.006(4) -0.013(4)
C168 0.035(6) 0.026(7) 0.047(7) 0.005(5) -0.001(5) -0.011(5)
C169 0.021(6) 0.024(6) 0.066(8) 0.019(6) -0.003(5) -0.002(5)
C170 0.038(7) 0.049(9) 0.051(7) 0.033(7) -0.027(6) -0.032(7)
C171 0.046(7) 0.043(7) 0.038(6) 0.017(5) -0.014(5) -0.029(6)
C172 0.030(6) 0.025(6) 0.031(5) 0.009(4) -0.014(4) -0.014(4)
C173 0.026(5) 0.021(6) 0.023(5) -0.002(4) -0.011(4) -0.009(5)
C174 0.022(5) 0.019(5) 0.023(5) -0.009(4) -0.002(4) -0.006(4)
C175 0.036(6) 0.013(5) 0.023(5) -0.004(4) -0.010(4) -0.001(4)
C176 0.039(6) 0.022(6) 0.021(5) -0.002(4) -0.002(4) -0.016(5)
C177 0.027(6) 0.033(7) 0.038(6) 0.004(5) -0.011(5) -0.016(5)
C178 0.026(6) 0.024(6) 0.047(7) 0.009(5) -0.013(5) -0.006(5)
C179 0.018(5) 0.021(5) 0.028(5) -0.003(4) -0.010(4) -0.003(4)
C180 0.021(5) 0.021(6) 0.032(5) -0.004(4) -0.008(4) -0.005(4)
C181 0.030(6) 0.017(6) 0.045(6) -0.008(5) -0.006(5) -0.005(4)
C182 0.029(6) 0.040(7) 0.052(7) -0.032(6) -0.013(5) 0.000(5)
C183 0.026(6) 0.040(7) 0.035(6) -0.016(5) -0.013(4) -0.001(5)
C184 0.027(5) 0.029(6) 0.027(5) 0.001(4) -0.014(4) -0.001(5)

loop_
_atom_type_symbol
_atom_type_description
_atom_type_scat_dispersion_real
_atom_type_scat_dispersion_imag
_atom_type_scat_source
C C 0.0033 0.0016 'International Tables Vol C Tables 4.2.6.8 and 6.1.1.4'
H H 0.0000 0.0000 'International Tables Vol C Tables 4.2.6.8 and 6.1.1.4'
B B 0.0013 0.0007 'International Tables Vol C Tables 4.2.6.8 and 6.1.1.4'
N N 0.0061 0.0033 'International Tables Vol C Tables 4.2.6.8 and 6.1.1.4'
O O 0.0106 0.0060 'International Tables Vol C Tables 4.2.6.8 and 6.1.1.4'
Cl Cl 0.1484 0.1585 'International Tables Vol C Tables 4.2.6.8 and 6.1.1.4'
Mn Mn 0.3368 0.7283 'International Tables Vol C Tables 4.2.6.8 and 6.1.1.4'
Br Br -0.2901 2.4595 'International Tables Vol C Tables 4.2.6.8 and 6.1.1.4'

loop_
_geom_angle_atom_site_label_1
_geom_angle_atom_site_label_2
_geom_angle_atom_site_label_3
_geom_angle
_geom_angle_site_symmetry_1
_geom_angle_site_symmetry_3
_geom_angle_publ_flag
O1 Mn1 N1 87.7(3) . . ?
O1 Mn1 N2 92.3(3) . . ?
O1 Mn1 N3 86.7(3) . . ?
O1 Mn1 N4 94.7(3) . . ?
O2 Mn1 O1 176.4(3) . . ?
O2 Mn1 N1 94.5(3) . . ?
O2 Mn1 N2 85.2(3) . . ?
O2 Mn1 N3 90.6(3) . . ?
O2 Mn1 N4 88.5(3) . . ?
N2 Mn1 N1 82.3(4) . . ?
N3 Mn1 N1 168.3(3) . . ?
N3 Mn1 N2 87.7(3) . . ?
N3 Mn1 N4 107.5(3) . . ?
N4 Mn1 N1 83.1(3) . . ?
N4 Mn1 N2 163.6(4) . . ?
C3 O1 Mn1 126.8(6) . . ?
C10 O2 Mn1 128.5(5) . . ?
Mn1 N1 H1 106.7 . . ?
C15 N1 Mn1 118.1(7) . . ?
C15 N1 H1 106.7 . . ?
C15 N1 C85 111.3(9) . . ?
C85 N1 Mn1 106.6(7) . . ?
C85 N1 H1 106.7 . . ?
Mn1 N2 H2 107.4 . . ?
C20 N2 Mn1 115.9(6) . . ?
C20 N2 H2 107.4 . . ?
C20 N2 C86 111.7(9) . . ?
C86 N2 Mn1 106.7(7) . . ?
C86 N2 H2 107.4 . . ?
C1 N3 Mn1 124.5(7) . . ?
C1 N3 C18 116.9(9) . . ?
C18 N3 Mn1 118.1(6) . . ?
C8 N4 Mn1 125.3(6) . . ?
C8 N4 C17 115.0(8) . . ?
C17 N4 Mn1 118.1(6) . . ?
N3 C1 H1A 117.3 . . ?
N3 C1 C2 125.4(10) . . ?
C2 C1 H1A 117.3 . . ?
C3 C2 C1 119.6(8) . . ?
C3 C2 C4 121.4(8) . . ?
C4 C2 C1 118.4(9) . . ?
O1 C3 C2 124.1(8) . . ?
O1 C3 C7 119.5(8) . . ?
C2 C3 C7 116.4(8) . . ?
C2 C4 H4 120.0 . . ?
C5 C4 C2 120.0(9) . . ?
C5 C4 H4 120.0 . . ?
C4 C5 Br1 120.5(7) . . ?
C4 C5 C6 120.9(8) . . ?
C6 C5 Br1 118.6(6) . . ?
C5 C6 H6 120.6 . . ?
C7 C6 C5 118.8(8) . . ?
C7 C6 H6 120.6 . . ?
C3 C7 Cl1 118.7(7) . . ?
C6 C7 Cl1 118.8(7) . . ?
C6 C7 C3 122.5(9) . . ?
N4 C8 H8 116.9 . . ?
N4 C8 C9 126.1(9) . . ?
C9 C8 H8 116.9 . . ?
C10 C9 C8 120.3(8) . . ?
C11 C9 C8 118.2(8) . . ?
C11 C9 C10 121.3(8) . . ?
O2 C10 C9 123.4(8) . . ?
O2 C10 C14 119.6(8) . . ?
C9 C10 C14 116.9(8) . . ?
C9 C11 H11 120.2 . . ?
C9 C11 C12 119.5(9) . . ?
C12 C11 H11 120.2 . . ?
C11 C12 Br2 119.2(7) . . ?
C13 C12 Br2 119.9(6) . . ?
C13 C12 C11 120.8(8) . . ?
C12 C13 H13 120.0 . . ?
C14 C13 C12 120.0(8) . . ?
C14 C13 H13 120.0 . . ?
C10 C14 Cl2 119.5(7) . . ?
C13 C14 Cl2 119.4(7) . . ?
C13 C14 C10 121.1(8) . . ?
N1 C15 H15A 108.9 . . ?
N1 C15 H15B 108.9 . . ?
N1 C15 C16 113.5(9) . . ?
H15A C15 H15B 107.7 . . ?
C16 C15 H15A 108.9 . . ?
C16 C15 H15B 108.9 . . ?
C15 C16 H16A 108.4 . . ?
C15 C16 H16B 108.4 . . ?
C15 C16 C17 115.5(10) . . ?
H16A C16 H16B 107.5 . . ?
C17 C16 H16A 108.4 . . ?
C17 C16 H16B 108.4 . . ?
N4 C17 C16 107.7(8) . . ?
N4 C17 H17A 110.2 . . ?
N4 C17 H17B 110.2 . . ?
C16 C17 H17A 110.2 . . ?
C16 C17 H17B 110.2 . . ?
H17A C17 H17B 108.5 . . ?
N3 C18 H18A 109.9 . . ?
N3 C18 H18B 109.9 . . ?
N3 C18 C19 108.9(8) . . ?
H18A C18 H18B 108.3 . . ?
C19 C18 H18A 109.9 . . ?
C19 C18 H18B 109.9 . . ?
C18 C19 H19A 108.2 . . ?
C18 C19 H19B 108.2 . . ?
H19A C19 H19B 107.4 . . ?
C20 C19 C18 116.3(9) . . ?
C20 C19 H19A 108.2 . . ?
C20 C19 H19B 108.2 . . ?
N2 C20 C19 114.2(8) . . ?
N2 C20 H20A 108.7 . . ?
N2 C20 H20B 108.7 . . ?
C19 C20 H20A 108.7 . . ?
C19 C20 H20B 108.7 . . ?
H20A C20 H20B 107.6 . . ?
N1 C85 H85A 109.6 . . ?
N1 C85 H85B 109.6 . . ?
H85A C85 H85B 108.1 . . ?
C86 C85 N1 110.4(9) . . ?
C86 C85 H85A 109.6 . . ?
C86 C85 H85B 109.6 . . ?
N2 C86 H86A 109.8 . . ?
N2 C86 H86B 109.8 . . ?
C85 C86 N2 109.5(9) . . ?
C85 C86 H86A 109.8 . . ?
C85 C86 H86B 109.8 . . ?
H86A C86 H86B 108.2 . . ?
O3 Mn2 N5 86.4(3) . . ?
O3 Mn2 N6 92.8(3) . . ?
O3 Mn2 N7 87.9(3) . . ?
O3 Mn2 N8 95.0(3) . . ?
O4 Mn2 O3 177.1(3) . . ?
O4 Mn2 N5 90.8(3) . . ?
O4 Mn2 N6 88.1(3) . . ?
O4 Mn2 N7 94.9(3) . . ?
O4 Mn2 N8 85.1(3) . . ?
N5 Mn2 N6 115.5(3) . . ?
N5 Mn2 N7 161.8(3) . . ?
N5 Mn2 N8 85.5(3) . . ?
N6 Mn2 N7 82.0(3) . . ?
N6 Mn2 N8 158.1(3) . . ?
N8 Mn2 N7 77.8(3) . . ?
C23 O3 Mn2 123.2(5) . . ?
C30 O4 Mn2 128.4(5) . . ?
C21 N5 Mn2 123.0(6) . . ?
C21 N5 C38 117.8(8) . . ?
C38 N5 Mn2 119.0(6) . . ?
C28 N6 Mn2 124.0(6) . . ?
C28 N6 C37 116.1(8) . . ?
C37 N6 Mn2 118.9(6) . . ?
Mn2 N7 H7 106.4 . . ?
C35 N7 Mn2 115.8(6) . . ?
C35 N7 H7 106.4 . . ?
C88 N7 Mn2 110.0(7) . . ?
C88 N7 H7 106.4 . . ?
C88 N7 C35 111.3(9) . . ?
Mn2 N8 H8A 107.2 . . ?
C40 N8 Mn2 116.7(6) . . ?
C40 N8 H8A 107.2 . . ?
C87 N8 Mn2 107.9(7) . . ?
C87 N8 H8A 107.2 . . ?
C87 N8 C40 110.1(8) . . ?
N5 C21 H21 117.5 . . ?
N5 C21 C22 125.1(9) . . ?
C22 C21 H21 117.5 . . ?
C23 C22 C21 119.8(8) . . ?
C24 C22 C21 119.0(8) . . ?
C24 C22 C23 121.0(8) . . ?
O3 C23 C22 123.9(8) . . ?
O3 C23 C27 119.5(8) . . ?
C27 C23 C22 116.6(8) . . ?
C22 C24 H24 120.5 . . ?
C25 C24 C22 119.1(8) . . ?
C25 C24 H24 120.5 . . ?
C24 C25 Br3 118.9(7) . . ?
C24 C25 C26 121.7(8) . . ?
C26 C25 Br3 119.3(6) . . ?
C25 C26 H26 120.4 . . ?
C25 C26 C27 119.2(8) . . ?
C27 C26 H26 120.4 . . ?
C23 C27 Cl3 118.9(7) . . ?
C26 C27 Cl3 118.7(7) . . ?
C26 C27 C23 122.3(9) . . ?
N6 C28 H28 117.4 . . ?
N6 C28 C29 125.3(9) . . ?
C29 C28 H28 117.4 . . ?
C30 C29 C28 122.3(8) . . ?
C34 C29 C28 117.0(9) . . ?
C34 C29 C30 120.4(8) . . ?
O4 C30 C29 123.1(8) . . ?
O4 C30 C31 120.3(8) . . ?
C31 C30 C29 116.5(8) . . ?
C30 C31 Cl4 117.8(7) . . ?
C32 C31 Cl4 118.8(7) . . ?
C32 C31 C30 123.3(9) . . ?
C31 C32 H32 120.7 . . ?
C31 C32 C33 118.5(9) . . ?
C33 C32 H32 120.7 . . ?
C32 C33 Br4 119.2(7) . . ?
C34 C33 Br4 119.6(8) . . ?
C34 C33 C32 121.1(9) . . ?
C29 C34 H34 120.0 . . ?
C33 C34 C29 119.9(9) . . ?
C33 C34 H34 120.0 . . ?
N7 C35 H35A 108.9 . . ?
N7 C35 H35B 108.9 . . ?
N7 C35 C36 113.2(9) . . ?
H35A C35 H35B 107.8 . . ?
C36 C35 H35A 108.9 . . ?
C36 C35 H35B 108.9 . . ?
C35 C36 H36A 108.2 . . ?
C35 C36 H36B 108.2 . . ?
C35 C36 C37 116.2(10) . . ?
H36A C36 H36B 107.4 . . ?
C37 C36 H36A 108.2 . . ?
C37 C36 H36B 108.2 . . ?
N6 C37 C36 109.1(8) . . ?
N6 C37 H37A 109.9 . . ?
N6 C37 H37B 109.9 . . ?
C36 C37 H37A 109.9 . . ?
C36 C37 H37B 109.9 . . ?
H37A C37 H37B 108.3 . . ?
N5 C38 H38A 109.9 . . ?
N5 C38 H38B 109.9 . . ?
N5 C38 C39 108.9(9) . . ?
H38A C38 H38B 108.3 . . ?
C39 C38 H38A 109.9 . . ?
C39 C38 H38B 109.9 . . ?
C38 C39 H39A 108.4 . . ?
C38 C39 H39B 108.4 . . ?
H39A C39 H39B 107.5 . . ?
C40 C39 C38 115.3(8) . . ?
C40 C39 H39A 108.4 . . ?
C40 C39 H39B 108.4 . . ?
N8 C40 C39 112.1(8) . . ?
N8 C40 H40A 109.2 . . ?
N8 C40 H40B 109.2 . . ?
C39 C40 H40A 109.2 . . ?
C39 C40 H40B 109.2 . . ?
H40A C40 H40B 107.9 . . ?
N8 C87 H87A 109.8 . . ?
N8 C87 H87B 109.8 . . ?
N8 C87 C88 109.5(8) . . ?
H87A C87 H87B 108.2 . . ?
C88 C87 H87A 109.8 . . ?
C88 C87 H87B 109.8 . . ?
N7 C88 C87 109.4(9) . . ?
N7 C88 H88A 109.8 . . ?
N7 C88 H88B 109.8 . . ?
C87 C88 H88A 109.8 . . ?
C87 C88 H88B 109.8 . . ?
H88A C88 H88B 108.2 . . ?
O5 Mn3 N9 85.7(3) . . ?
O5 Mn3 N10 95.5(3) . . ?
O5 Mn3 N11 89.9(3) . . ?
O5 Mn3 N12 92.8(3) . . ?
O6 Mn3 O5 175.8(3) . . ?
O6 Mn3 N9 90.1(3) . . ?
O6 Mn3 N10 85.2(3) . . ?
O6 Mn3 N11 94.3(3) . . ?
O6 Mn3 N12 87.9(3) . . ?
N9 Mn3 N10 87.1(3) . . ?
N9 Mn3 N11 165.1(3) . . ?
N9 Mn3 N12 112.4(3) . . ?
N10 Mn3 N11 79.1(3) . . ?
N12 Mn3 N10 159.4(3) . . ?
N12 Mn3 N11 82.1(3) . . ?
C41 O5 Mn3 124.0(5) . . ?
C48 O6 Mn3 126.4(5) . . ?
C43 N9 Mn3 123.0(6) . . ?
C43 N9 C55 117.6(8) . . ?
C55 N9 Mn3 119.3(6) . . ?
Mn3 N10 H10 107.1 . . ?
C57 N10 Mn3 116.7(5) . . ?
C57 N10 H10 107.1 . . ?
C58 N10 Mn3 107.8(6) . . ?
C58 N10 H10 107.1 . . ?
C58 N10 C57 110.7(7) . . ?
Mn3 N11 H11A 106.6 . . ?
C59 N11 Mn3 107.6(6) . . ?
C59 N11 H11A 106.6 . . ?
C60 N11 Mn3 117.1(6) . . ?
C60 N11 H11A 106.6 . . ?
C60 N11 C59 111.9(7) . . ?
C50 N12 Mn3 122.7(6) . . ?
C50 N12 C62 118.2(7) . . ?
C62 N12 Mn3 118.0(5) . . ?
O5 C41 C42 124.2(8) . . ?
O5 C41 C44 118.7(8) . . ?
C42 C41 C44 117.0(9) . . ?
C41 C42 C43 120.6(8) . . ?
C41 C42 C47 121.1(8) . . ?
C47 C42 C43 117.8(9) . . ?
N9 C43 C42 123.3(9) . . ?
N9 C43 H43 118.4 . . ?
C42 C43 H43 118.4 . . ?
C41 C44 Cl5 119.3(7) . . ?
C45 C44 Cl5 119.7(7) . . ?
C45 C44 C41 121.0(9) . . ?
C44 C45 H45 119.6 . . ?
C44 C45 C46 120.7(9) . . ?
C46 C45 H45 119.6 . . ?
C45 C46 Br5 119.6(7) . . ?
C47 C46 Br5 120.3(8) . . ?
C47 C46 C45 120.1(9) . . ?
C42 C47 H47 120.1 . . ?
C46 C47 C42 119.9(9) . . ?
C46 C47 H47 120.1 . . ?
O6 C48 C49 123.9(8) . . ?
O6 C48 C54 119.0(7) . . ?
C49 C48 C54 116.9(8) . . ?
C48 C49 C50 120.6(8) . . ?
C51 C49 C48 121.1(8) . . ?
C51 C49 C50 118.1(8) . . ?
N12 C50 C49 126.6(8) . . ?
N12 C50 H50 116.7 . . ?
C49 C50 H50 116.7 . . ?
C49 C51 H51 120.3 . . ?
C52 C51 C49 119.4(8) . . ?
C52 C51 H51 120.3 . . ?
C51 C52 Br6 119.7(7) . . ?
C53 C52 Br6 118.8(7) . . ?
C53 C52 C51 121.5(8) . . ?
C52 C53 H53 120.8 . . ?
C52 C53 C54 118.5(8) . . ?
C54 C53 H53 120.8 . . ?
C48 C54 Cl6 119.5(6) . . ?
C53 C54 Cl6 117.9(7) . . ?
C53 C54 C48 122.6(8) . . ?
N9 C55 H55A 109.7 . . ?
N9 C55 H55B 109.7 . . ?
N9 C55 C56 109.9(8) . . ?
H55A C55 H55B 108.2 . . ?
C56 C55 H55A 109.7 . . ?
C56 C55 H55B 109.7 . . ?
C55 C56 H56A 108.2 . . ?
C55 C56 H56B 108.2 . . ?
C55 C56 C57 116.4(8) . . ?
H56A C56 H56B 107.3 . . ?
C57 C56 H56A 108.2 . . ?
C57 C56 H56B 108.2 . . ?
N10 C57 C56 112.7(7) . . ?
N10 C57 H57A 109.1 . . ?
N10 C57 H57B 109.1 . . ?
C56 C57 H57A 109.1 . . ?
C56 C57 H57B 109.1 . . ?
H57A C57 H57B 107.8 . . ?
N10 C58 H58A 109.7 . . ?
N10 C58 H58B 109.7 . . ?
N10 C58 C59 109.8(8) . . ?
H58A C58 H58B 108.2 . . ?
C59 C58 H58A 109.7 . . ?
C59 C58 H58B 109.7 . . ?
N11 C59 C58 109.5(8) . . ?
N11 C59 H59A 109.8 . . ?
N11 C59 H59B 109.8 . . ?
C58 C59 H59A 109.8 . . ?
C58 C59 H59B 109.8 . . ?
H59A C59 H59B 108.2 . . ?
N11 C60 H60A 109.2 . . ?
N11 C60 H60B 109.2 . . ?
N11 C60 C61 112.2(8) . . ?
H60A C60 H60B 107.9 . . ?
C61 C60 H60A 109.2 . . ?
C61 C60 H60B 109.2 . . ?
C60 C61 H61A 108.4 . . ?
C60 C61 H61B 108.4 . . ?
H61A C61 H61B 107.5 . . ?
C62 C61 C60 115.4(8) . . ?
C62 C61 H61A 108.4 . . ?
C62 C61 H61B 108.4 . . ?
N12 C62 C61 110.9(7) . . ?
N12 C62 H62A 109.5 . . ?
N12 C62 H62B 109.5 . . ?
C61 C62 H62A 109.5 . . ?
C61 C62 H62B 109.5 . . ?
H62A C62 H62B 108.1 . . ?
O7 Mn4 N13 93.8(3) . . ?
O7 Mn4 N14 91.3(3) . . ?
O7 Mn4 N15 88.6(3) . . ?
O7 Mn4 N16 88.5(3) . . ?
O8 Mn4 O7 176.3(3) . . ?
O8 Mn4 N13 89.9(3) . . ?
O8 Mn4 N14 85.1(3) . . ?
O8 Mn4 N15 91.9(3) . . ?
O8 Mn4 N16 90.6(3) . . ?
N13 Mn4 N14 169.6(3) . . ?
N13 Mn4 N15 86.9(3) . . ?
N14 Mn4 N15 84.2(3) . . ?
N16 Mn4 N13 99.9(3) . . ?
N16 Mn4 N14 89.4(3) . . ?
N16 Mn4 N15 172.8(3) . . ?
C63 O7 Mn4 125.8(5) . . ?
C72 O8 Mn4 125.6(5) . . ?
C70 N13 Mn4 125.1(6) . . ?
C70 N13 C77 114.5(8) . . ?
C77 N13 Mn4 117.8(6) . . ?
Mn4 N14 H14 106.9 . . ?
C81 N14 Mn4 107.4(5) . . ?
C81 N14 H14 106.9 . . ?
C81 N14 C84 110.3(7) . . ?
C84 N14 Mn4 118.0(5) . . ?
C84 N14 H14 106.9 . . ?
Mn4 N15 H15 106.7 . . ?
C79 N15 Mn4 119.0(6) . . ?
C79 N15 H15 106.7 . . ?
C80 N15 Mn4 107.0(6) . . ?
C80 N15 H15 106.7 . . ?
C80 N15 C79 110.1(7) . . ?
C65 N16 Mn4 124.5(6) . . ?
C65 N16 C82 115.6(8) . . ?
C82 N16 Mn4 119.2(6) . . ?
O7 C63 C64 124.1(7) . . ?
O7 C63 C66 120.5(8) . . ?
C66 C63 C64 115.4(8) . . ?
C63 C64 C65 119.2(7) . . ?
C69 C64 C63 122.1(8) . . ?
C69 C64 C65 118.0(8) . . ?
N16 C65 C64 124.6(8) . . ?
N16 C65 H65 117.7 . . ?
C64 C65 H65 117.7 . . ?
C63 C66 Cl7 117.6(7) . . ?
C67 C66 Cl7 119.5(7) . . ?
C67 C66 C63 122.8(8) . . ?
C66 C67 H67 119.9 . . ?
C66 C67 C68 120.1(8) . . ?
C68 C67 H67 119.9 . . ?
C67 C68 Br7 120.0(6) . . ?
C69 C68 Br7 119.2(7) . . ?
C69 C68 C67 120.7(8) . . ?
C64 C69 H69 120.5 . . ?
C68 C69 C64 118.9(9) . . ?
C68 C69 H69 120.5 . . ?
N13 C70 H70 117.5 . . ?
N13 C70 C71 125.0(8) . . ?
C71 C70 H70 117.5 . . ?
C72 C71 C70 120.2(8) . . ?
C72 C71 C73 121.5(8) . . ?
C73 C71 C70 117.9(8) . . ?
O8 C72 C71 124.0(8) . . ?
O8 C72 C76 120.2(8) . . ?
C71 C72 C76 115.7(8) . . ?
C71 C73 H73 120.8 . . ?
C74 C73 C71 118.5(8) . . ?
C74 C73 H73 120.8 . . ?
C73 C74 Br8 119.5(7) . . ?
C75 C74 Br8 118.2(7) . . ?
C75 C74 C73 122.2(8) . . ?
C74 C75 H75 120.4 . . ?
C74 C75 C76 119.1(8) . . ?
C76 C75 H75 120.4 . . ?
C72 C76 Cl8 117.7(7) . . ?
C75 C76 Cl8 119.6(7) . . ?
C75 C76 C72 122.6(8) . . ?
N13 C77 H77A 110.0 . . ?
N13 C77 H77B 110.0 . . ?
N13 C77 C78 108.6(7) . . ?
H77A C77 H77B 108.4 . . ?
C78 C77 H77A 110.0 . . ?
C78 C77 H77B 110.0 . . ?
C77 C78 H78A 108.3 . . ?
C77 C78 H78B 108.3 . . ?
H78A C78 H78B 107.4 . . ?
C79 C78 C77 115.8(8) . . ?
C79 C78 H78A 108.3 . . ?
C79 C78 H78B 108.3 . . ?
N15 C79 C78 113.0(8) . . ?
N15 C79 H79A 109.0 . . ?
N15 C79 H79B 109.0 . . ?
C78 C79 H79A 109.0 . . ?
C78 C79 H79B 109.0 . . ?
H79A C79 H79B 107.8 . . ?
N15 C80 H80A 110.0 . . ?
N15 C80 H80B 110.0 . . ?
N15 C80 C81 108.7(8) . . ?
H80A C80 H80B 108.3 . . ?
C81 C80 H80A 110.0 . . ?
C81 C80 H80B 110.0 . . ?
N14 C81 C80 108.9(7) . . ?
N14 C81 H81A 109.9 . . ?
N14 C81 H81B 109.9 . . ?
C80 C81 H81A 109.9 . . ?
C80 C81 H81B 109.9 . . ?
H81A C81 H81B 108.3 . . ?
N16 C82 H82A 110.1 . . ?
N16 C82 H82B 110.1 . . ?
N16 C82 C83 107.9(7) . . ?
H82A C82 H82B 108.4 . . ?
C83 C82 H82A 110.1 . . ?
C83 C82 H82B 110.1 . . ?
C82 C83 H83A 108.3 . . ?
C82 C83 H83B 108.3 . . ?
H83A C83 H83B 107.4 . . ?
C84 C83 C82 115.9(8) . . ?
C84 C83 H83A 108.3 . . ?
C84 C83 H83B 108.3 . . ?
N14 C84 C83 112.8(7) . . ?
N14 C84 H84A 109.0 . . ?
N14 C84 H84B 109.0 . . ?
C83 C84 H84A 109.0 . . ?
C83 C84 H84B 109.0 . . ?
H84A C84 H84B 107.8 . . ?
C89 B1 C95 110.9(8) . . ?
C89 B1 C101 107.0(7) . . ?
C89 B1 C107 113.0(8) . . ?
C101 B1 C95 111.7(7) . . ?
C107 B1 C95 106.3(7) . . ?
C107 B1 C101 108.0(7) . . ?
C90 C89 B1 122.0(8) . . ?
C94 C89 B1 123.6(8) . . ?
C94 C89 C90 113.8(8) . . ?
C89 C90 H90 118.2 . . ?
C91 C90 C89 123.5(9) . . ?
C91 C90 H90 118.2 . . ?
C90 C91 H91 119.9 . . ?
C90 C91 C92 120.2(9) . . ?
C92 C91 H91 119.9 . . ?
C91 C92 H92 120.9 . . ?
C93 C92 C91 118.1(9) . . ?
C93 C92 H92 120.9 . . ?
C92 C93 H93 119.4 . . ?
C94 C93 C92 121.2(10) . . ?
C94 C93 H93 119.4 . . ?
C89 C94 H94 118.4 . . ?
C93 C94 C89 123.2(9) . . ?
C93 C94 H94 118.4 . . ?
C96 C95 B1 121.7(8) . . ?
C100 C95 B1 122.4(8) . . ?
C100 C95 C96 115.8(8) . . ?
C95 C96 H96 118.9 . . ?
C95 C96 C97 122.2(9) . . ?
C97 C96 H96 118.9 . . ?
C96 C97 H97 120.2 . . ?
C98 C97 C96 119.7(9) . . ?
C98 C97 H97 120.2 . . ?
C97 C98 H98 120.6 . . ?
C99 C98 C97 118.7(9) . . ?
C99 C98 H98 120.6 . . ?
C98 C99 H99 119.7 . . ?
C98 C99 C100 120.5(10) . . ?
C100 C99 H99 119.7 . . ?
C95 C100 C99 123.0(9) . . ?
C95 C100 H100 118.5 . . ?
C99 C100 H100 118.5 . . ?
C102 C101 B1 122.0(9) . . ?
C106 C101 B1 123.2(8) . . ?
C106 C101 C102 114.7(9) . . ?
C101 C102 H102 118.8 . . ?
C103 C102 C101 122.4(10) . . ?
C103 C102 H102 118.8 . . ?
C102 C103 H103 119.6 . . ?
C104 C103 C102 120.7(9) . . ?
C104 C103 H103 119.6 . . ?
C103 C104 H104 120.7 . . ?
C103 C104 C105 118.5(9) . . ?
C105 C104 H104 120.7 . . ?
C104 C105 H105 120.2 . . ?
C106 C105 C104 119.6(9) . . ?
C106 C105 H105 120.2 . . ?
C101 C106 C105 124.0(9) . . ?
C101 C106 H106 118.0 . . ?
C105 C106 H106 118.0 . . ?
C108 C107 B1 122.6(8) . . ?
C112 C107 B1 122.3(8) . . ?
C112 C107 C108 114.9(8) . . ?
C107 C108 H108 119.4 . . ?
C109 C108 C107 121.3(9) . . ?
C109 C108 H108 119.4 . . ?
C108 C109 H109 119.3 . . ?
C110 C109 C108 121.4(9) . . ?
C110 C109 H109 119.3 . . ?
C109 C110 H110 120.6 . . ?
C109 C110 C111 118.9(9) . . ?
C111 C110 H110 120.6 . . ?
C110 C111 H111 120.3 . . ?
C112 C111 C110 119.5(9) . . ?
C112 C111 H111 120.3 . . ?
C107 C112 C111 124.1(9) . . ?
C107 C112 H112 118.0 . . ?
C111 C112 H112 118.0 . . ?
C113 B2 C119 111.5(8) . . ?
C113 B2 C125 106.2(7) . . ?
C125 B2 C119 109.2(8) . . ?
C131 B2 C113 110.8(8) . . ?
C131 B2 C119 107.0(7) . . ?
C131 B2 C125 112.3(8) . . ?
C114 C113 B2 123.7(9) . . ?
C118 C113 B2 122.1(8) . . ?
C118 C113 C114 114.1(9) . . ?
C113 C114 H114 118.9 . . ?
C115 C114 C113 122.3(10) . . ?
C115 C114 H114 118.9 . . ?
C114 C115 H115 119.1 . . ?
C116 C115 C114 121.8(11) . . ?
C116 C115 H115 119.1 . . ?
C115 C116 H116 121.0 . . ?
C115 C116 C117 118.1(10) . . ?
C117 C116 H116 121.0 . . ?
C116 C117 H117 120.3 . . ?
C118 C117 C116 119.4(10) . . ?
C118 C117 H117 120.3 . . ?
C113 C118 H118 117.9 . . ?
C117 C118 C113 124.2(10) . . ?
C117 C118 H118 117.9 . . ?
C120 C119 B2 123.2(8) . . ?
C120 C119 C124 113.6(8) . . ?
C124 C119 B2 123.2(8) . . ?
C119 C120 H120 117.6 . . ?
C119 C120 C121 124.8(9) . . ?
C121 C120 H120 117.6 . . ?
C120 C121 H121 120.5 . . ?
C122 C121 C120 118.9(9) . . ?
C122 C121 H121 120.5 . . ?
C121 C122 H122 120.5 . . ?
C123 C122 C121 119.1(10) . . ?
C123 C122 H122 120.5 . . ?
C122 C123 H123 119.5 . . ?
C122 C123 C124 121.1(9) . . ?
C124 C123 H123 119.5 . . ?
C119 C124 H124 118.7 . . ?
C123 C124 C119 122.5(9) . . ?
C123 C124 H124 118.7 . . ?
C126 C125 B2 121.8(9) . . ?
C126 C125 C130 114.6(9) . . ?
C130 C125 B2 123.2(8) . . ?
C125 C126 H126 118.1 . . ?
C127 C126 C125 123.8(10) . . ?
C127 C126 H126 118.1 . . ?
C126 C127 H127 120.3 . . ?
C128 C127 C126 119.3(10) . . ?
C128 C127 H127 120.3 . . ?
C127 C128 H128 120.1 . . ?
C129 C128 C127 119.8(10) . . ?
C129 C128 H128 120.1 . . ?
C128 C129 H129 120.4 . . ?
C128 C129 C130 119.2(10) . . ?
C130 C129 H129 120.4 . . ?
C125 C130 C129 123.2(10) . . ?
C125 C130 H130 118.4 . . ?
C129 C130 H130 118.4 . . ?
C132 C131 B2 123.6(8) . . ?
C132 C131 C136 114.2(8) . . ?
C136 C131 B2 121.6(8) . . ?
C131 C132 H132 118.4 . . ?
C133 C132 C131 123.2(10) . . ?
C133 C132 H132 118.4 . . ?
C132 C133 H133 119.7 . . ?
C132 C133 C134 120.6(10) . . ?
C134 C133 H133 119.7 . . ?
C133 C134 H134 120.9 . . ?
C135 C134 C133 118.2(10) . . ?
C135 C134 H134 120.9 . . ?
C134 C135 H135 119.5 . . ?
C134 C135 C136 121.0(10) . . ?
C136 C135 H135 119.5 . . ?
C131 C136 H136 118.6 . . ?
C135 C136 C131 122.8(10) . . ?
C135 C136 H136 118.6 . . ?
C137 B3 C143 108.1(8) . . ?
C137 B3 C149 112.3(8) . . ?
C137 B3 C155 109.1(8) . . ?
C143 B3 C149 107.3(8) . . ?
C155 B3 C143 111.0(7) . . ?
C155 B3 C149 109.0(8) . . ?
C138 C137 B3 125.3(9) . . ?
C138 C137 C142 114.1(9) . . ?
C142 C137 B3 120.3(9) . . ?
C137 C138 H138 118.5 . . ?
C139 C138 C137 123.1(10) . . ?
C139 C138 H138 118.5 . . ?
C138 C139 H139 119.4 . . ?
C140 C139 C138 121.2(11) . . ?
C140 C139 H139 119.4 . . ?
C139 C140 H140 121.0 . . ?
C139 C140 C141 118.0(10) . . ?
C141 C140 H140 121.0 . . ?
C140 C141 H141 119.4 . . ?
C140 C141 C142 121.2(10) . . ?
C142 C141 H141 119.4 . . ?
C137 C142 H142 118.8 . . ?
C141 C142 C137 122.4(10) . . ?
C141 C142 H142 118.8 . . ?
C144 C143 B3 121.6(8) . . ?
C148 C143 B3 123.3(8) . . ?
C148 C143 C144 114.9(9) . . ?
C143 C144 H144 118.2 . . ?
C145 C144 C143 123.5(10) . . ?
C145 C144 H144 118.2 . . ?
C144 C145 H145 119.8 . . ?
C146 C145 C144 120.4(11) . . ?
C146 C145 H145 119.8 . . ?
C145 C146 H146 120.9 . . ?
C145 C146 C147 118.3(11) . . ?
C147 C146 H146 120.9 . . ?
C146 C147 H147 120.4 . . ?
C148 C147 C146 119.2(10) . . ?
C148 C147 H147 120.4 . . ?
C143 C148 H148 118.2 . . ?
C147 C148 C143 123.6(10) . . ?
C147 C148 H148 118.2 . . ?
C150 C149 B3 121.6(8) . . ?
C150 C149 C154 115.7(9) . . ?
C154 C149 B3 122.6(8) . . ?
C149 C150 H150 118.7 . . ?
C149 C150 C151 122.5(9) . . ?
C151 C150 H150 118.7 . . ?
C150 C151 H151 120.1 . . ?
C152 C151 C150 119.9(9) . . ?
C152 C151 H151 120.1 . . ?
C151 C152 H152 120.5 . . ?
C151 C152 C153 119.1(9) . . ?
C153 C152 H152 120.5 . . ?
C152 C153 H153 120.2 . . ?
C154 C153 C152 119.5(10) . . ?
C154 C153 H153 120.2 . . ?
C149 C154 H154 118.3 . . ?
C153 C154 C149 123.3(10) . . ?
C153 C154 H154 118.3 . . ?
C156 C155 B3 122.6(8) . . ?
C156 C155 C160 114.6(9) . . ?
C160 C155 B3 122.7(8) . . ?
C155 C156 H156 118.9 . . ?
C157 C156 C155 122.2(9) . . ?
C157 C156 H156 118.9 . . ?
C156 C157 H157 119.3 . . ?
C158 C157 C156 121.5(9) . . ?
C158 C157 H157 119.3 . . ?
C157 C158 H158 120.8 . . ?
C157 C158 C159 118.5(9) . . ?
C159 C158 H158 120.8 . . ?
C158 C159 H159 119.6 . . ?
C158 C159 C160 120.7(9) . . ?
C160 C159 H159 119.6 . . ?
C155 C160 H160 118.8 . . ?
C159 C160 C155 122.4(8) . . ?
C159 C160 H160 118.8 . . ?
C161 B4 C179 106.9(7) . . ?
C167 B4 C161 112.1(8) . . ?
C167 B4 C173 109.3(8) . . ?
C167 B4 C179 108.1(8) . . ?
C173 B4 C161 109.9(8) . . ?
C173 B4 C179 110.6(8) . . ?
C162 C161 B4 121.8(9) . . ?
C162 C161 C166 115.2(9) . . ?
C166 C161 B4 122.8(8) . . ?
C161 C162 H162 118.7 . . ?
C163 C162 C161 122.6(10) . . ?
C163 C162 H162 118.7 . . ?
C162 C163 H163 119.3 . . ?
C162 C163 C164 121.5(10) . . ?
C164 C163 H163 119.3 . . ?
C163 C164 H164 121.0 . . ?
C163 C164 C165 118.0(10) . . ?
C165 C164 H164 121.0 . . ?
C164 C165 H165 119.6 . . ?
C164 C165 C166 120.8(10) . . ?
C166 C165 H165 119.6 . . ?
C161 C166 C165 121.9(10) . . ?
C161 C166 H166 119.0 . . ?
C165 C166 H166 119.0 . . ?
C168 C167 B4 122.4(9) . . ?
C172 C167 B4 123.6(9) . . ?
C172 C167 C168 113.7(9) . . ?
C167 C168 H168 118.2 . . ?
C169 C168 C167 123.7(11) . . ?
C169 C168 H168 118.2 . . ?
C168 C169 H169 120.7 . . ?
C170 C169 C168 118.7(11) . . ?
C170 C169 H169 120.7 . . ?
C169 C170 H170 119.9 . . ?
C169 C170 C171 120.2(10) . . ?
C171 C170 H170 119.9 . . ?
C170 C171 H171 120.2 . . ?
C172 C171 C170 119.5(12) . . ?
C172 C171 H171 120.2 . . ?
C167 C172 H172 117.9 . . ?
C171 C172 C167 124.2(11) . . ?
C171 C172 H172 117.9 . . ?
C174 C173 B4 121.2(8) . . ?
C174 C173 C178 114.7(9) . . ?
C178 C173 B4 124.2(9) . . ?
C173 C174 H174 118.7 . . ?
C173 C174 C175 122.6(9) . . ?
C175 C174 H174 118.7 . . ?
C174 C175 H175 120.5 . . ?
C176 C175 C174 119.1(9) . . ?
C176 C175 H175 120.5 . . ?
C175 C176 H176 120.1 . . ?
C177 C176 C175 119.7(10) . . ?
C177 C176 H176 120.1 . . ?
C176 C177 H177 119.8 . . ?
C178 C177 C176 120.4(10) . . ?
C178 C177 H177 119.8 . . ?
C173 C178 H178 118.3 . . ?
C177 C178 C173 123.5(10) . . ?
C177 C178 H178 118.3 . . ?
C180 C179 B4 121.9(8) . . ?
C180 C179 C184 114.5(9) . . ?
C184 C179 B4 123.4(8) . . ?
C179 C180 H180 118.7 . . ?
C179 C180 C181 122.7(9) . . ?
C181 C180 H180 118.7 . . ?
C180 C181 H181 120.2 . . ?
C182 C181 C180 119.6(10) . . ?
C182 C181 H181 120.2 . . ?
C181 C182 H182 120.5 . . ?
C181 C182 C183 119.1(10) . . ?
C183 C182 H182 120.5 . . ?
C182 C183 H183 119.9 . . ?
C184 C183 C182 120.1(10) . . ?
C184 C183 H183 119.9 . . ?
C179 C184 H184 118.0 . . ?
C183 C184 C179 123.9(10) . . ?
C183 C184 H184 118.0 . . ?

loop_
_geom_bond_atom_site_label_1
_geom_bond_atom_site_label_2
_geom_bond_distance
_geom_bond_site_symmetry_2
_geom_bond_publ_flag
Mn1 O1 1.874(6) . ?
Mn1 O2 1.873(6) . ?
Mn1 N1 2.158(9) . ?
Mn1 N2 2.142(8) . ?
Mn1 N3 2.037(8) . ?
Mn1 N4 2.054(8) . ?
O1 C3 1.319(11) . ?
O2 C10 1.307(10) . ?
N1 H1 1.0000 . ?
N1 C15 1.493(15) . ?
N1 C85 1.497(15) . ?
N2 H2 1.0000 . ?
N2 C20 1.486(15) . ?
N2 C86 1.515(14) . ?
N3 C1 1.265(11) . ?
N3 C18 1.490(11) . ?
N4 C8 1.262(11) . ?
N4 C17 1.495(12) . ?
Cl1 C7 1.756(10) . ?
Cl2 C14 1.725(9) . ?
Br1 C5 1.912(9) . ?
Br2 C12 1.898(8) . ?
C1 H1A 0.9500 . ?
C1 C2 1.444(12) . ?
C2 C3 1.385(13) . ?
C2 C4 1.414(12) . ?
C3 C7 1.425(12) . ?
C4 H4 0.9500 . ?
C4 C5 1.360(12) . ?
C5 C6 1.394(13) . ?
C6 H6 0.9500 . ?
C6 C7 1.378(12) . ?
C8 H8 0.9500 . ?
C8 C9 1.455(12) . ?
C9 C10 1.416(12) . ?
C9 C11 1.388(12) . ?
C10 C14 1.423(12) . ?
C11 H11 0.9500 . ?
C11 C12 1.389(11) . ?
C12 C13 1.383(13) . ?
C13 H13 0.9500 . ?
C13 C14 1.383(12) . ?
C15 H15A 0.9900 . ?
C15 H15B 0.9900 . ?
C15 C16 1.498(18) . ?
C16 H16A 0.9900 . ?
C16 H16B 0.9900 . ?
C16 C17 1.512(17) . ?
C17 H17A 0.9900 . ?
C17 H17B 0.9900 . ?
C18 H18A 0.9900 . ?
C18 H18B 0.9900 . ?
C18 C19 1.545(15) . ?
C19 H19A 0.9900 . ?
C19 H19B 0.9900 . ?
C19 C20 1.508(16) . ?
C20 H20A 0.9900 . ?
C20 H20B 0.9900 . ?
C85 H85A 0.9900 . ?
C85 H85B 0.9900 . ?
C85 C86 1.463(19) . ?
C86 H86A 0.9900 . ?
C86 H86B 0.9900 . ?
Mn2 O3 1.888(5) . ?
Mn2 O4 1.873(6) . ?
Mn2 N5 2.086(8) . ?
Mn2 N6 2.109(8) . ?
Mn2 N7 2.247(9) . ?
Mn2 N8 2.246(8) . ?
O3 C23 1.329(10) . ?
O4 C30 1.332(10) . ?
N5 C21 1.263(11) . ?
N5 C38 1.489(11) . ?
N6 C28 1.297(11) . ?
N6 C37 1.475(11) . ?
N7 H7 1.0000 . ?
N7 C35 1.478(14) . ?
N7 C88 1.463(15) . ?
N8 H8A 1.0000 . ?
N8 C40 1.478(14) . ?
N8 C87 1.476(14) . ?
Cl3 C27 1.751(9) . ?
Cl4 C31 1.741(10) . ?
Br3 C25 1.915(9) . ?
Br4 C33 1.901(9) . ?
C21 H21 0.9500 . ?
C21 C22 1.455(11) . ?
C22 C23 1.413(12) . ?
C22 C24 1.413(12) . ?
C23 C27 1.401(12) . ?
C24 H24 0.9500 . ?
C24 C25 1.368(12) . ?
C25 C26 1.373(13) . ?
C26 H26 0.9500 . ?
C26 C27 1.387(12) . ?
C28 H28 0.9500 . ?
C28 C29 1.439(13) . ?
C29 C30 1.412(13) . ?
C29 C34 1.406(12) . ?
C30 C31 1.401(13) . ?
C31 C32 1.375(14) . ?
C32 H32 0.9500 . ?
C32 C33 1.384(15) . ?
C33 C34 1.375(14) . ?
C34 H34 0.9500 . ?
C35 H35A 0.9900 . ?
C35 H35B 0.9900 . ?
C35 C36 1.514(19) . ?
C36 H36A 0.9900 . ?
C36 H36B 0.9900 . ?
C36 C37 1.519(17) . ?
C37 H37A 0.9900 . ?
C37 H37B 0.9900 . ?
C38 H38A 0.9900 . ?
C38 H38B 0.9900 . ?
C38 C39 1.536(15) . ?
C39 H39A 0.9900 . ?
C39 H39B 0.9900 . ?
C39 C40 1.503(15) . ?
C40 H40A 0.9900 . ?
C40 H40B 0.9900 . ?
C87 H87A 0.9900 . ?
C87 H87B 0.9900 . ?
C87 C88 1.513(18) . ?
C88 H88A 0.9900 . ?
C88 H88B 0.9900 . ?
Mn3 O5 1.879(6) . ?
Mn3 O6 1.865(6) . ?
Mn3 N9 2.092(8) . ?
Mn3 N10 2.221(7) . ?
Mn3 N11 2.261(8) . ?
Mn3 N12 2.117(7) . ?
O5 C41 1.326(11) . ?
O6 C48 1.327(10) . ?
N9 C43 1.266(11) . ?
N9 C55 1.494(12) . ?
N10 H10 1.0000 . ?
N10 C57 1.481(12) . ?
N10 C58 1.477(12) . ?
N11 H11A 1.0000 . ?
N11 C59 1.492(12) . ?
N11 C60 1.477(12) . ?
N12 C50 1.269(11) . ?
N12 C62 1.466(11) . ?
Cl5 C44 1.750(10) . ?
Cl6 C54 1.753(9) . ?
Br5 C46 1.891(9) . ?
Br6 C52 1.901(8) . ?
C41 C42 1.392(13) . ?
C41 C44 1.423(12) . ?
C42 C43 1.468(12) . ?
C42 C47 1.420(13) . ?
C43 H43 0.9500 . ?
C44 C45 1.380(13) . ?
C45 H45 0.9500 . ?
C45 C46 1.384(14) . ?
C46 C47 1.367(12) . ?
C47 H47 0.9500 . ?
C48 C49 1.404(12) . ?
C48 C54 1.403(12) . ?
C49 C50 1.450(12) . ?
C49 C51 1.387(12) . ?
C50 H50 0.9500 . ?
C51 H51 0.9500 . ?
C51 C52 1.383(12) . ?
C52 C53 1.375(13) . ?
C53 H53 0.9500 . ?
C53 C54 1.383(12) . ?
C55 H55A 0.9900 . ?
C55 H55B 0.9900 . ?
C55 C56 1.510(14) . ?
C56 H56A 0.9900 . ?
C56 H56B 0.9900 . ?
C56 C57 1.535(13) . ?
C57 H57A 0.9900 . ?
C57 H57B 0.9900 . ?
C58 H58A 0.9900 . ?
C58 H58B 0.9900 . ?
C58 C59 1.506(15) . ?
C59 H59A 0.9900 . ?
C59 H59B 0.9900 . ?
C60 H60A 0.9900 . ?
C60 H60B 0.9900 . ?
C60 C61 1.530(14) . ?
C61 H61A 0.9900 . ?
C61 H61B 0.9900 . ?
C61 C62 1.506(14) . ?
C62 H62A 0.9900 . ?
C62 H62B 0.9900 . ?
Mn4 O7 1.883(6) . ?
Mn4 O8 1.868(6) . ?
Mn4 N13 2.009(7) . ?
Mn4 N14 2.065(7) . ?
Mn4 N15 2.087(8) . ?
Mn4 N16 1.991(8) . ?
O7 C63 1.304(10) . ?
O8 C72 1.322(10) . ?
N13 C70 1.282(11) . ?
N13 C77 1.482(11) . ?
N14 H14 1.0000 . ?
N14 C81 1.476(12) . ?
N14 C84 1.501(12) . ?
N15 H15 1.0000 . ?
N15 C79 1.499(11) . ?
N15 C80 1.472(12) . ?
N16 C65 1.292(11) . ?
N16 C82 1.483(11) . ?
Cl7 C66 1.746(9) . ?
Cl8 C76 1.744(9) . ?
Br7 C68 1.902(8) . ?
Br8 C74 1.902(8) . ?
C63 C64 1.430(12) . ?
C63 C66 1.411(11) . ?
C64 C65 1.450(11) . ?
C64 C69 1.403(12) . ?
C65 H65 0.9500 . ?
C66 C67 1.373(12) . ?
C67 H67 0.9500 . ?
C67 C68 1.385(13) . ?
C68 C69 1.385(12) . ?
C69 H69 0.9500 . ?
C70 H70 0.9500 . ?
C70 C71 1.459(12) . ?
C71 C72 1.410(13) . ?
C71 C73 1.413(12) . ?
C72 C76 1.415(12) . ?
C73 H73 0.9500 . ?
C73 C74 1.372(13) . ?
C74 C75 1.364(14) . ?
C75 H75 0.9500 . ?
C75 C76 1.379(13) . ?
C77 H77A 0.9900 . ?
C77 H77B 0.9900 . ?
C77 C78 1.526(13) . ?
C78 H78A 0.9900 . ?
C78 H78B 0.9900 . ?
C78 C79 1.505(14) . ?
C79 H79A 0.9900 . ?
C79 H79B 0.9900 . ?
C80 H80A 0.9900 . ?
C80 H80B 0.9900 . ?
C80 C81 1.515(13) . ?
C81 H81A 0.9900 . ?
C81 H81B 0.9900 . ?
C82 H82A 0.9900 . ?
C82 H82B 0.9900 . ?
C82 C83 1.550(13) . ?
C83 H83A 0.9900 . ?
C83 H83B 0.9900 . ?
C83 C84 1.501(14) . ?
C84 H84A 0.9900 . ?
C84 H84B 0.9900 . ?
B1 C89 1.627(14) . ?
B1 C95 1.662(13) . ?
B1 C101 1.659(14) . ?
B1 C107 1.654(13) . ?
C89 C90 1.410(13) . ?
C89 C94 1.410(13) . ?
C90 H90 0.9500 . ?
C90 C91 1.387(13) . ?
C91 H91 0.9500 . ?
C91 C92 1.386(13) . ?
C92 H92 0.9500 . ?
C92 C93 1.384(14) . ?
C93 H93 0.9500 . ?
C93 C94 1.375(14) . ?
C94 H94 0.9500 . ?
C95 C96 1.393(12) . ?
C95 C100 1.388(12) . ?
C96 H96 0.9500 . ?
C96 C97 1.416(13) . ?
C97 H97 0.9500 . ?
C97 C98 1.388(15) . ?
C98 H98 0.9500 . ?
C98 C99 1.380(14) . ?
C99 H99 0.9500 . ?
C99 C100 1.388(13) . ?
C100 H100 0.9500 . ?
C101 C102 1.416(13) . ?
C101 C106 1.376(13) . ?
C102 H102 0.9500 . ?
C102 C103 1.391(14) . ?
C103 H103 0.9500 . ?
C103 C104 1.368(15) . ?
C104 H104 0.9500 . ?
C104 C105 1.399(14) . ?
C105 H105 0.9500 . ?
C105 C106 1.387(13) . ?
C106 H106 0.9500 . ?
C107 C108 1.435(12) . ?
C107 C112 1.385(13) . ?
C108 H108 0.9500 . ?
C108 C109 1.395(13) . ?
C109 H109 0.9500 . ?
C109 C110 1.373(14) . ?
C110 H110 0.9500 . ?
C110 C111 1.394(14) . ?
C111 H111 0.9500 . ?
C111 C112 1.393(13) . ?
C112 H112 0.9500 . ?
B2 C113 1.643(14) . ?
B2 C119 1.652(14) . ?
B2 C125 1.652(14) . ?
B2 C131 1.633(14) . ?
C113 C114 1.413(13) . ?
C113 C118 1.401(13) . ?
C114 H114 0.9500 . ?
C114 C115 1.393(15) . ?
C115 H115 0.9500 . ?
C115 C116 1.369(16) . ?
C116 H116 0.9500 . ?
C116 C117 1.404(15) . ?
C117 H117 0.9500 . ?
C117 C118 1.391(13) . ?
C118 H118 0.9500 . ?
C119 C120 1.394(12) . ?
C119 C124 1.422(12) . ?
C120 H120 0.9500 . ?
C120 C121 1.397(14) . ?
C121 H121 0.9500 . ?
C121 C122 1.390(14) . ?
C122 H122 0.9500 . ?
C122 C123 1.372(13) . ?
C123 H123 0.9500 . ?
C123 C124 1.393(13) . ?
C124 H124 0.9500 . ?
C125 C126 1.390(13) . ?
C125 C130 1.396(13) . ?
C126 H126 0.9500 . ?
C126 C127 1.389(13) . ?
C127 H127 0.9500 . ?
C127 C128 1.383(14) . ?
C128 H128 0.9500 . ?
C128 C129 1.370(15) . ?
C129 H129 0.9500 . ?
C129 C130 1.406(14) . ?
C130 H130 0.9500 . ?
C131 C132 1.401(13) . ?
C131 C136 1.426(13) . ?
C132 H132 0.9500 . ?
C132 C133 1.385(13) . ?
C133 H133 0.9500 . ?
C133 C134 1.404(16) . ?
C134 H134 0.9500 . ?
C134 C135 1.368(16) . ?
C135 H135 0.9500 . ?
C135 C136 1.390(13) . ?
C136 H136 0.9500 . ?
B3 C137 1.637(14) . ?
B3 C143 1.650(14) . ?
B3 C149 1.677(14) . ?
B3 C155 1.642(14) . ?
C137 C138 1.400(14) . ?
C137 C142 1.406(13) . ?
C138 H138 0.9500 . ?
C138 C139 1.388(14) . ?
C139 H139 0.9500 . ?
C139 C140 1.365(16) . ?
C140 H140 0.9500 . ?
C140 C141 1.372(16) . ?
C141 H141 0.9500 . ?
C141 C142 1.396(13) . ?
C142 H142 0.9500 . ?
C143 C144 1.392(13) . ?
C143 C148 1.392(13) . ?
C144 H144 0.9500 . ?
C144 C145 1.388(15) . ?
C145 H145 0.9500 . ?
C145 C146 1.374(17) . ?
C146 H146 0.9500 . ?
C146 C147 1.416(16) . ?
C147 H147 0.9500 . ?
C147 C148 1.390(14) . ?
C148 H148 0.9500 . ?
C149 C150 1.383(13) . ?
C149 C154 1.406(13) . ?
C150 H150 0.9500 . ?
C150 C151 1.403(13) . ?
C151 H151 0.9500 . ?
C151 C152 1.384(13) . ?
C152 H152 0.9500 . ?
C152 C153 1.399(15) . ?
C153 H153 0.9500 . ?
C153 C154 1.374(14) . ?
C154 H154 0.9500 . ?
C155 C156 1.411(13) . ?
C155 C160 1.430(13) . ?
C156 H156 0.9500 . ?
C156 C157 1.392(14) . ?
C157 H157 0.9500 . ?
C157 C158 1.378(14) . ?
C158 H158 0.9500 . ?
C158 C159 1.385(13) . ?
C159 H159 0.9500 . ?
C159 C160 1.388(13) . ?
C160 H160 0.9500 . ?
B4 C161 1.652(14) . ?
B4 C167 1.630(14) . ?
B4 C173 1.652(14) . ?
B4 C179 1.665(14) . ?
C161 C162 1.406(14) . ?
C161 C166 1.407(13) . ?
C162 H162 0.9500 . ?
C162 C163 1.381(14) . ?
C163 H163 0.9500 . ?
C163 C164 1.381(16) . ?
C164 H164 0.9500 . ?
C164 C165 1.384(16) . ?
C165 H165 0.9500 . ?
C165 C166 1.408(14) . ?
C166 H166 0.9500 . ?
C167 C168 1.418(14) . ?
C167 C172 1.399(13) . ?
C168 H168 0.9500 . ?
C168 C169 1.396(15) . ?
C169 H169 0.9500 . ?
C169 C170 1.382(17) . ?
C170 H170 0.9500 . ?
C170 C171 1.383(18) . ?
C171 H171 0.9500 . ?
C171 C172 1.379(13) . ?
C172 H172 0.9500 . ?
C173 C174 1.402(13) . ?
C173 C178 1.405(13) . ?
C174 H174 0.9500 . ?
C174 C175 1.404(14) . ?
C175 H175 0.9500 . ?
C175 C176 1.386(14) . ?
C176 H176 0.9500 . ?
C176 C177 1.370(15) . ?
C177 H177 0.9500 . ?
C177 C178 1.366(14) . ?
C178 H178 0.9500 . ?
C179 C180 1.399(13) . ?
C179 C184 1.411(13) . ?
C180 H180 0.9500 . ?
C180 C181 1.408(13) . ?
C181 H181 0.9500 . ?
C181 C182 1.379(14) . ?
C182 H182 0.9500 . ?
C182 C183 1.394(15) . ?
C183 H183 0.9500 . ?
C183 C184 1.356(13) . ?
C184 H184 0.9500 . ?

loop_
_geom_torsion_atom_site_label_1
_geom_torsion_atom_site_label_2
_geom_torsion_atom_site_label_3
_geom_torsion_atom_site_label_4
_geom_torsion
_geom_torsion_site_symmetry_1
_geom_torsion_site_symmetry_2
_geom_torsion_site_symmetry_3
_geom_torsion_site_symmetry_4
_geom_torsion_publ_flag
Mn1 O1 C3 C2 -27.1(12) . . . . ?
Mn1 O1 C3 C7 155.2(6) . . . . ?
Mn1 O2 C10 C9 -32.2(12) . . . . ?
Mn1 O2 C10 C14 151.5(7) . . . . ?
Mn1 N1 C15 C16 57.8(11) . . . . ?
Mn1 N1 C85 C86 -40.9(10) . . . . ?
Mn1 N2 C20 C19 57.4(10) . . . . ?
Mn1 N2 C86 C85 -41.7(10) . . . . ?
Mn1 N3 C1 C2 5.2(13) . . . . ?
Mn1 N3 C18 C19 -66.7(9) . . . . ?
Mn1 N4 C8 C9 -4.3(15) . . . . ?
Mn1 N4 C17 C16 -73.1(10) . . . . ?
O1 C3 C7 Cl1 0.2(11) . . . . ?
O1 C3 C7 C6 179.2(8) . . . . ?
O2 C10 C14 Cl2 -6.3(12) . . . . ?
O2 C10 C14 C13 172.1(9) . . . . ?
N1 Mn1 O1 C3 -152.7(8) . . . . ?
N1 Mn1 O2 C10 114.0(8) . . . . ?
N1 C15 C16 C17 -61.8(13) . . . . ?
N1 C85 C86 N2 56.6(12) . . . . ?
N2 Mn1 O1 C3 125.1(8) . . . . ?
N2 Mn1 O2 C10 -164.2(8) . . . . ?
N3 Mn1 O1 C3 37.5(7) . . . . ?
N3 Mn1 O2 C10 -76.5(8) . . . . ?
N3 C1 C2 C3 18.6(14) . . . . ?
N3 C1 C2 C4 -170.0(9) . . . . ?
N3 C18 C19 C20 65.6(12) . . . . ?
N4 Mn1 O1 C3 -69.8(8) . . . . ?
N4 Mn1 O2 C10 31.0(8) . . . . ?
N4 C8 C9 C10 12.6(15) . . . . ?
N4 C8 C9 C11 -172.2(10) . . . . ?
Br1 C5 C6 C7 179.7(7) . . . . ?
Br2 C12 C13 C14 -173.4(7) . . . . ?
C1 N3 C18 C19 105.7(10) . . . . ?
C1 C2 C3 O1 -8.4(13) . . . . ?
C1 C2 C3 C7 169.4(8) . . . . ?
C1 C2 C4 C5 -169.9(8) . . . . ?
C2 C3 C7 Cl1 -177.7(6) . . . . ?
C2 C3 C7 C6 1.3(13) . . . . ?
C2 C4 C5 Br1 179.9(6) . . . . ?
C2 C4 C5 C6 -0.3(13) . . . . ?
C3 C2 C4 C5 1.3(13) . . . . ?
C4 C2 C3 O1 -179.5(8) . . . . ?
C4 C2 C3 C7 -1.8(12) . . . . ?
C4 C5 C6 C7 -0.2(14) . . . . ?
C5 C6 C7 Cl1 178.6(7) . . . . ?
C5 C6 C7 C3 -0.3(13) . . . . ?
C8 N4 C17 C16 93.0(11) . . . . ?
C8 C9 C10 O2 5.3(14) . . . . ?
C8 C9 C10 C14 -178.2(8) . . . . ?
C8 C9 C11 C12 -179.0(9) . . . . ?
C9 C10 C14 Cl2 177.1(7) . . . . ?
C9 C10 C14 C13 -4.6(14) . . . . ?
C9 C11 C12 Br2 175.6(7) . . . . ?
C9 C11 C12 C13 -1.6(14) . . . . ?
C10 C9 C11 C12 -3.8(14) . . . . ?
C11 C9 C10 O2 -169.7(8) . . . . ?
C11 C9 C10 C14 6.8(13) . . . . ?
C11 C12 C13 C14 3.8(15) . . . . ?
C12 C13 C14 Cl2 177.8(8) . . . . ?
C12 C13 C14 C10 -0.6(15) . . . . ?
C15 N1 C85 C86 -171.0(9) . . . . ?
C15 C16 C17 N4 66.9(11) . . . . ?
C17 N4 C8 C9 -169.3(9) . . . . ?
C18 N3 C1 C2 -166.7(8) . . . . ?
C18 C19 C20 N2 -63.6(12) . . . . ?
C20 N2 C86 C85 -169.3(9) . . . . ?
C85 N1 C15 C16 -178.4(10) . . . . ?
C86 N2 C20 C19 179.9(8) . . . . ?
Mn2 O3 C23 C22 36.0(12) . . . . ?
Mn2 O3 C23 C27 -147.3(7) . . . . ?
Mn2 O4 C30 C29 31.5(13) . . . . ?
Mn2 O4 C30 C31 -152.3(7) . . . . ?
Mn2 N5 C21 C22 -5.7(12) . . . . ?
Mn2 N5 C38 C39 67.4(9) . . . . ?
Mn2 N6 C28 C29 1.4(14) . . . . ?
Mn2 N6 C37 C36 70.8(10) . . . . ?
Mn2 N7 C35 C36 -61.7(11) . . . . ?
Mn2 N7 C88 C87 38.7(9) . . . . ?
Mn2 N8 C40 C39 -58.9(9) . . . . ?
Mn2 N8 C87 C88 45.2(9) . . . . ?
O3 C23 C27 Cl3 -2.6(12) . . . . ?
O3 C23 C27 C26 179.1(8) . . . . ?
O4 C30 C31 Cl4 3.3(13) . . . . ?
O4 C30 C31 C32 -174.2(9) . . . . ?
N5 Mn2 O3 C23 -45.4(7) . . . . ?
N5 Mn2 O4 C30 82.6(8) . . . . ?
N5 C21 C22 C23 -19.8(13) . . . . ?
N5 C21 C22 C24 165.2(8) . . . . ?
N5 C38 C39 C40 -71.1(11) . . . . ?
N6 Mn2 O3 C23 69.9(7) . . . . ?
N6 Mn2 O4 C30 -32.9(8) . . . . ?
N6 C28 C29 C30 -13.5(16) . . . . ?
N6 C28 C29 C34 172.7(9) . . . . ?
N7 Mn2 O3 C23 151.9(7) . . . . ?
N7 Mn2 O4 C30 -114.8(8) . . . . ?
N7 C35 C36 C37 64.2(12) . . . . ?
N8 Mn2 O3 C23 -130.6(7) . . . . ?
N8 Mn2 O4 C30 167.9(8) . . . . ?
N8 C87 C88 N7 -57.3(11) . . . . ?
Cl4 C31 C32 C33 -177.0(8) . . . . ?
Br3 C25 C26 C27 -179.3(7) . . . . ?
Br4 C33 C34 C29 -178.0(7) . . . . ?
C21 N5 C38 C39 -108.7(9) . . . . ?
C21 C22 C23 O3 5.2(13) . . . . ?
C21 C22 C23 C27 -171.6(8) . . . . ?
C21 C22 C24 C25 174.4(8) . . . . ?
C22 C23 C27 Cl3 174.4(6) . . . . ?
C22 C23 C27 C26 -3.9(13) . . . . ?
C22 C24 C25 Br3 178.7(6) . . . . ?
C22 C24 C25 C26 -1.9(14) . . . . ?
C23 C22 C24 C25 -0.5(13) . . . . ?
C24 C22 C23 O3 -179.9(8) . . . . ?
C24 C22 C23 C27 3.3(13) . . . . ?
C24 C25 C26 C27 1.3(14) . . . . ?
C25 C26 C27 Cl3 -176.6(7) . . . . ?
C25 C26 C27 C23 1.8(14) . . . . ?
C28 N6 C37 C36 -98.3(11) . . . . ?
C28 C29 C30 O4 -2.1(15) . . . . ?
C28 C29 C30 C31 -178.4(9) . . . . ?
C28 C29 C34 C33 178.7(9) . . . . ?
C29 C30 C31 Cl4 179.7(7) . . . . ?
C29 C30 C31 C32 2.3(15) . . . . ?
C30 C29 C34 C33 4.8(15) . . . . ?
C30 C31 C32 C33 0.4(15) . . . . ?
C31 C32 C33 Br4 175.4(7) . . . . ?
C31 C32 C33 C34 -0.6(15) . . . . ?
C32 C33 C34 C29 -2.0(15) . . . . ?
C34 C29 C30 O4 171.5(9) . . . . ?
C34 C29 C30 C31 -4.8(14) . . . . ?
C35 N7 C88 C87 168.4(9) . . . . ?
C35 C36 C37 N6 -65.4(12) . . . . ?
C37 N6 C28 C29 169.9(9) . . . . ?
C38 N5 C21 C22 170.3(8) . . . . ?
C38 C39 C40 N8 69.2(11) . . . . ?
C40 N8 C87 C88 173.6(8) . . . . ?
C87 N8 C40 C39 177.7(8) . . . . ?
C88 N7 C35 C36 171.7(9) . . . . ?
Mn3 O5 C41 C42 -31.7(12) . . . . ?
Mn3 O5 C41 C44 149.3(6) . . . . ?
Mn3 O6 C48 C49 -36.3(13) . . . . ?
Mn3 O6 C48 C54 149.9(7) . . . . ?
Mn3 N9 C43 C42 11.7(12) . . . . ?
Mn3 N9 C55 C56 -64.5(9) . . . . ?
Mn3 N10 C57 C56 56.9(9) . . . . ?
Mn3 N10 C58 C59 -45.4(8) . . . . ?
Mn3 N11 C59 C58 -39.6(9) . . . . ?
Mn3 N11 C60 C61 60.6(9) . . . . ?
Mn3 N12 C50 C49 -2.5(13) . . . . ?
Mn3 N12 C62 C61 -71.5(8) . . . . ?
O5 C41 C42 C43 -9.6(13) . . . . ?
O5 C41 C42 C47 178.6(8) . . . . ?
O5 C41 C44 Cl5 3.3(11) . . . . ?
O5 C41 C44 C45 -177.5(8) . . . . ?
O6 C48 C49 C50 2.8(14) . . . . ?
O6 C48 C49 C51 -171.2(8) . . . . ?
O6 C48 C54 Cl6 -3.6(12) . . . . ?
O6 C48 C54 C53 173.5(8) . . . . ?
N9 Mn3 O5 C41 45.0(7) . . . . ?
N9 Mn3 O6 C48 -74.8(7) . . . . ?
N9 C55 C56 C57 69.2(10) . . . . ?
N10 Mn3 O5 C41 131.6(7) . . . . ?
N10 Mn3 O6 C48 -161.8(7) . . . . ?
N10 C58 C59 N11 58.6(10) . . . . ?
N11 Mn3 O5 C41 -149.3(7) . . . . ?
N11 Mn3 O6 C48 119.5(7) . . . . ?
N11 C60 C61 C62 -63.7(11) . . . . ?
N12 Mn3 O5 C41 -67.2(7) . . . . ?
N12 Mn3 O6 C48 37.6(7) . . . . ?
Cl5 C44 C45 C46 177.8(7) . . . . ?
Br5 C46 C47 C42 -178.1(6) . . . . ?
Br6 C52 C53 C54 -178.7(7) . . . . ?
C41 C42 C43 N9 18.1(13) . . . . ?
C41 C42 C47 C46 -0.8(13) . . . . ?
C41 C44 C45 C46 -1.4(14) . . . . ?
C42 C41 C44 Cl5 -175.8(7) . . . . ?
C42 C41 C44 C45 3.5(13) . . . . ?
C43 N9 C55 C56 114.0(9) . . . . ?
C43 C42 C47 C46 -172.8(8) . . . . ?
C44 C41 C42 C43 169.4(8) . . . . ?
C44 C41 C42 C47 -2.4(13) . . . . ?
C44 C45 C46 Br5 179.2(7) . . . . ?
C44 C45 C46 C47 -1.9(14) . . . . ?
C45 C46 C47 C42 2.9(13) . . . . ?
C47 C42 C43 N9 -169.8(8) . . . . ?
C48 C49 C50 N12 16.1(15) . . . . ?
C48 C49 C51 C52 -2.3(14) . . . . ?
C49 C48 C54 Cl6 -177.8(7) . . . . ?
C49 C48 C54 C53 -0.8(14) . . . . ?
C49 C51 C52 Br6 -179.4(7) . . . . ?
C49 C51 C52 C53 -0.2(14) . . . . ?
C50 N12 C62 C61 97.0(10) . . . . ?
C50 C49 C51 C52 -176.5(9) . . . . ?
C51 C49 C50 N12 -169.7(9) . . . . ?
C51 C52 C53 C54 2.1(14) . . . . ?
C52 C53 C54 Cl6 175.5(7) . . . . ?
C52 C53 C54 C48 -1.6(14) . . . . ?
C54 C48 C49 C50 176.8(8) . . . . ?
C54 C48 C49 C51 2.8(14) . . . . ?
C55 N9 C43 C42 -166.7(8) . . . . ?
C55 C56 C57 N10 -67.8(10) . . . . ?
C57 N10 C58 C59 -174.1(7) . . . . ?
C58 N10 C57 C56 -179.4(7) . . . . ?
C59 N11 C60 C61 -174.5(8) . . . . ?
C60 N11 C59 C58 -169.6(8) . . . . ?
C60 C61 C62 N12 67.5(10) . . . . ?
C62 N12 C50 C49 -170.4(8) . . . . ?
Mn4 O7 C63 C64 25.2(12) . . . . ?
Mn4 O7 C63 C66 -156.6(6) . . . . ?
Mn4 O8 C72 C71 33.7(13) . . . . ?
Mn4 O8 C72 C76 -150.3(7) . . . . ?
Mn4 N13 C70 C71 5.6(13) . . . . ?
Mn4 N13 C77 C78 69.8(8) . . . . ?
Mn4 N14 C81 C80 40.6(8) . . . . ?
Mn4 N14 C84 C83 -55.0(9) . . . . ?
Mn4 N15 C79 C78 -54.6(10) . . . . ?
Mn4 N15 C80 C81 40.1(8) . . . . ?
Mn4 N16 C65 C64 -6.6(12) . . . . ?
Mn4 N16 C82 C83 65.6(8) . . . . ?
O7 C63 C64 C65 10.1(13) . . . . ?
O7 C63 C64 C69 180.0(8) . . . . ?
O7 C63 C66 Cl7 -2.0(12) . . . . ?
O7 C63 C66 C67 -179.9(8) . . . . ?
O8 C72 C76 Cl8 6.0(13) . . . . ?
O8 C72 C76 C75 -170.9(9) . . . . ?
N13 Mn4 O7 C63 62.0(7) . . . . ?
N13 Mn4 O8 C72 -34.2(7) . . . . ?
N13 C70 C71 C72 -16.6(15) . . . . ?
N13 C70 C71 C73 170.5(9) . . . . ?
N13 C77 C78 C79 -67.0(10) . . . . ?
N14 Mn4 O7 C63 -127.1(7) . . . . ?
N14 Mn4 O8 C72 155.0(7) . . . . ?
N15 Mn4 O7 C63 148.8(7) . . . . ?
N15 Mn4 O8 C72 -121.0(7) . . . . ?
N15 C80 C81 N14 -55.1(10) . . . . ?
N16 Mn4 O7 C63 -37.8(7) . . . . ?
N16 Mn4 O8 C72 65.7(7) . . . . ?
N16 C82 C83 C84 -67.3(10) . . . . ?
Cl7 C66 C67 C68 -178.1(7) . . . . ?
Br7 C68 C69 C64 179.8(6) . . . . ?
Br8 C74 C75 C76 177.3(7) . . . . ?
C63 C64 C65 N16 -19.0(13) . . . . ?
C63 C64 C69 C68 0.0(13) . . . . ?
C63 C66 C67 C68 -0.2(14) . . . . ?
C64 C63 C66 Cl7 176.4(6) . . . . ?
C64 C63 C66 C67 -1.6(13) . . . . ?
C65 N16 C82 C83 -105.4(9) . . . . ?
C65 C64 C69 C68 170.0(8) . . . . ?
C66 C63 C64 C65 -168.2(8) . . . . ?
C66 C63 C64 C69 1.6(12) . . . . ?
C66 C67 C68 Br7 -179.7(7) . . . . ?
C66 C67 C68 C69 2.1(14) . . . . ?
C67 C68 C69 C64 -2.0(14) . . . . ?
C69 C64 C65 N16 170.8(8) . . . . ?
C70 N13 C77 C78 -92.9(9) . . . . ?
C70 C71 C72 O8 -3.4(14) . . . . ?
C70 C71 C72 C76 -179.5(8) . . . . ?
C70 C71 C73 C74 177.0(8) . . . . ?
C71 C72 C76 Cl8 -177.7(7) . . . . ?
C71 C72 C76 C75 5.4(14) . . . . ?
C71 C73 C74 Br8 -178.7(7) . . . . ?
C71 C73 C74 C75 0.3(14) . . . . ?
C72 C71 C73 C74 4.2(14) . . . . ?
C73 C71 C72 O8 169.3(8) . . . . ?
C73 C71 C72 C76 -6.8(14) . . . . ?
C73 C74 C75 C76 -1.7(15) . . . . ?
C74 C75 C76 Cl8 -178.1(8) . . . . ?
C74 C75 C76 C72 -1.3(15) . . . . ?
C77 N13 C70 C71 166.9(8) . . . . ?
C77 C78 C79 N15 60.5(11) . . . . ?
C79 N15 C80 C81 170.8(8) . . . . ?
C80 N15 C79 C78 -178.6(8) . . . . ?
C81 N14 C84 C83 -178.9(8) . . . . ?
C82 N16 C65 C64 163.8(8) . . . . ?
C82 C83 C84 N14 63.7(10) . . . . ?
C84 N14 C81 C80 170.4(7) . . . . ?
B1 C89 C90 C91 171.5(9) . . . . ?
B1 C89 C94 C93 -170.6(9) . . . . ?
B1 C95 C96 C97 -176.4(9) . . . . ?
B1 C95 C100 C99 175.7(8) . . . . ?
B1 C101 C102 C103 -175.7(8) . . . . ?
B1 C101 C106 C105 174.7(8) . . . . ?
B1 C107 C108 C109 175.6(9) . . . . ?
B1 C107 C112 C111 -174.6(9) . . . . ?
C89 B1 C95 C96 76.8(11) . . . . ?
C89 B1 C95 C100 -100.5(9) . . . . ?
C89 B1 C101 C102 -153.2(8) . . . . ?
C89 B1 C101 C106 30.9(12) . . . . ?
C89 B1 C107 C108 28.3(12) . . . . ?
C89 B1 C107 C112 -156.7(9) . . . . ?
C89 C90 C91 C92 -0.3(15) . . . . ?
C90 C89 C94 C93 1.0(13) . . . . ?
C90 C91 C92 C93 0.1(15) . . . . ?
C91 C92 C93 C94 0.6(15) . . . . ?
C92 C93 C94 C89 -1.2(15) . . . . ?
C94 C89 C90 C91 -0.3(14) . . . . ?
C95 B1 C89 C90 154.7(8) . . . . ?
C95 B1 C89 C94 -34.4(12) . . . . ?
C95 B1 C101 C102 -31.7(12) . . . . ?
C95 B1 C101 C106 152.5(8) . . . . ?
C95 B1 C107 C108 -93.5(10) . . . . ?
C95 B1 C107 C112 81.5(11) . . . . ?
C95 C96 C97 C98 -0.4(16) . . . . ?
C96 C95 C100 C99 -1.7(13) . . . . ?
C96 C97 C98 C99 0.3(16) . . . . ?
C97 C98 C99 C100 -1.0(15) . . . . ?
C98 C99 C100 C95 1.8(14) . . . . ?
C100 C95 C96 C97 1.1(14) . . . . ?
C101 B1 C89 C90 -83.3(10) . . . . ?
C101 B1 C89 C94 87.6(10) . . . . ?
C101 B1 C95 C96 -42.5(11) . . . . ?
C101 B1 C95 C100 140.2(8) . . . . ?
C101 B1 C107 C108 146.5(9) . . . . ?
C101 B1 C107 C112 -38.5(12) . . . . ?
C101 C102 C103 C104 1.3(15) . . . . ?
C102 C101 C106 C105 -1.4(13) . . . . ?
C102 C103 C104 C105 -2.2(14) . . . . ?
C103 C104 C105 C106 1.3(13) . . . . ?
C104 C105 C106 C101 0.6(14) . . . . ?
C106 C101 C102 C103 0.5(13) . . . . ?
C107 B1 C89 C90 35.5(12) . . . . ?
C107 B1 C89 C94 -153.6(8) . . . . ?
C107 B1 C95 C96 -160.1(8) . . . . ?
C107 B1 C95 C100 22.7(11) . . . . ?
C107 B1 C101 C102 84.9(10) . . . . ?
C107 B1 C101 C106 -91.0(10) . . . . ?
C107 C108 C109 C110 0.0(16) . . . . ?
C108 C107 C112 C111 0.7(15) . . . . ?
C108 C109 C110 C111 -1.2(16) . . . . ?
C109 C110 C111 C112 2.1(16) . . . . ?
C110 C111 C112 C107 -2.0(16) . . . . ?
C112 C107 C108 C109 0.3(14) . . . . ?
B2 C113 C114 C115 177.1(10) . . . . ?
B2 C113 C118 C117 -175.9(9) . . . . ?
B2 C119 C120 C121 179.5(10) . . . . ?
B2 C119 C124 C123 -179.6(8) . . . . ?
B2 C125 C126 C127 171.9(9) . . . . ?
B2 C125 C130 C129 -171.8(9) . . . . ?
B2 C131 C132 C133 171.1(9) . . . . ?
B2 C131 C136 C135 -171.7(9) . . . . ?
C113 B2 C119 C120 31.7(12) . . . . ?
C113 B2 C119 C124 -148.5(8) . . . . ?
C113 B2 C125 C126 -78.4(11) . . . . ?
C113 B2 C125 C130 94.1(10) . . . . ?
C113 B2 C131 C132 32.9(12) . . . . ?
C113 B2 C131 C136 -155.7(8) . . . . ?
C113 C114 C115 C116 -2.2(17) . . . . ?
C114 C113 C118 C117 1.3(14) . . . . ?
C114 C115 C116 C117 3.1(17) . . . . ?
C115 C116 C117 C118 -1.9(15) . . . . ?
C116 C117 C118 C113 -0.3(15) . . . . ?
C118 C113 C114 C115 -0.1(15) . . . . ?
C119 B2 C113 C114 38.0(13) . . . . ?
C119 B2 C113 C118 -145.0(9) . . . . ?
C119 B2 C125 C126 42.0(11) . . . . ?
C119 B2 C125 C130 -145.5(9) . . . . ?
C119 B2 C131 C132 -88.8(10) . . . . ?
C119 B2 C131 C136 82.5(10) . . . . ?
C119 C120 C121 C122 -0.2(16) . . . . ?
C120 C119 C124 C123 0.2(12) . . . . ?
C120 C121 C122 C123 0.8(15) . . . . ?
C121 C122 C123 C124 -0.8(14) . . . . ?
C122 C123 C124 C119 0.3(13) . . . . ?
C124 C119 C120 C121 -0.3(14) . . . . ?
C125 B2 C113 C114 156.8(9) . . . . ?
C125 B2 C113 C118 -26.2(12) . . . . ?
C125 B2 C119 C120 -85.3(10) . . . . ?
C125 B2 C119 C124 94.5(10) . . . . ?
C125 B2 C131 C132 151.4(9) . . . . ?
C125 B2 C131 C136 -37.2(12) . . . . ?
C125 C126 C127 C128 1.0(16) . . . . ?
C126 C125 C130 C129 1.3(14) . . . . ?
C126 C127 C128 C129 -0.7(16) . . . . ?
C127 C128 C129 C130 0.8(16) . . . . ?
C128 C129 C130 C125 -1.1(15) . . . . ?
C130 C125 C126 C127 -1.3(14) . . . . ?
C131 B2 C113 C114 -81.0(11) . . . . ?
C131 B2 C113 C118 95.9(10) . . . . ?
C131 B2 C119 C120 153.0(9) . . . . ?
C131 B2 C119 C124 -27.2(12) . . . . ?
C131 B2 C125 C126 160.5(8) . . . . ?
C131 B2 C125 C130 -27.0(12) . . . . ?
C131 C132 C133 C134 0.3(15) . . . . ?
C132 C131 C136 C135 0.4(13) . . . . ?
C132 C133 C134 C135 0.6(15) . . . . ?
C133 C134 C135 C136 -1.1(15) . . . . ?
C134 C135 C136 C131 0.6(15) . . . . ?
C136 C131 C132 C133 -0.8(13) . . . . ?
B3 C137 C138 C139 -173.8(10) . . . . ?
B3 C137 C142 C141 174.4(9) . . . . ?
B3 C143 C144 C145 -173.6(9) . . . . ?
B3 C143 C148 C147 174.8(9) . . . . ?
B3 C149 C150 C151 176.1(8) . . . . ?
B3 C149 C154 C153 -176.4(9) . . . . ?
B3 C155 C156 C157 -179.2(9) . . . . ?
B3 C155 C160 C159 -178.9(8) . . . . ?
C137 B3 C143 C144 -28.6(12) . . . . ?
C137 B3 C143 C148 157.4(9) . . . . ?
C137 B3 C149 C150 139.9(9) . . . . ?
C137 B3 C149 C154 -43.7(12) . . . . ?
C137 B3 C155 C156 -88.7(11) . . . . ?
C137 B3 C155 C160 89.1(10) . . . . ?
C137 C138 C139 C140 -0.4(18) . . . . ?
C138 C137 C142 C141 0.6(14) . . . . ?
C138 C139 C140 C141 0.9(17) . . . . ?
C139 C140 C141 C142 -0.6(16) . . . . ?
C140 C141 C142 C137 -0.2(15) . . . . ?
C142 C137 C138 C139 -0.3(15) . . . . ?
C143 B3 C137 C138 101.3(11) . . . . ?
C143 B3 C137 C142 -71.9(11) . . . . ?
C143 B3 C149 C150 21.3(11) . . . . ?
C143 B3 C149 C154 -162.3(8) . . . . ?
C143 B3 C155 C156 30.3(12) . . . . ?
C143 B3 C155 C160 -151.9(8) . . . . ?
C143 C144 C145 C146 0.5(16) . . . . ?
C144 C143 C148 C147 0.3(14) . . . . ?
C144 C145 C146 C147 -3.1(16) . . . . ?
C145 C146 C147 C148 4.3(15) . . . . ?
C146 C147 C148 C143 -3.0(15) . . . . ?
C148 C143 C144 C145 1.0(14) . . . . ?
C149 B3 C137 C138 -16.9(13) . . . . ?
C149 B3 C137 C142 170.0(8) . . . . ?
C149 B3 C143 C144 92.7(10) . . . . ?
C149 B3 C143 C148 -81.3(11) . . . . ?
C149 B3 C155 C156 148.3(8) . . . . ?
C149 B3 C155 C160 -33.9(12) . . . . ?
C149 C150 C151 C152 0.6(14) . . . . ?
C150 C149 C154 C153 0.2(14) . . . . ?
C150 C151 C152 C153 -0.4(14) . . . . ?
C151 C152 C153 C154 0.0(14) . . . . ?
C152 C153 C154 C149 0.1(15) . . . . ?
C154 C149 C150 C151 -0.5(13) . . . . ?
C155 B3 C137 C138 -137.9(10) . . . . ?
C155 B3 C137 C142 49.0(11) . . . . ?
C155 B3 C143 C144 -148.2(8) . . . . ?
C155 B3 C143 C148 37.7(12) . . . . ?
C155 B3 C149 C150 -99.0(10) . . . . ?
C155 B3 C149 C154 77.4(11) . . . . ?
C155 C156 C157 C158 -2.3(16) . . . . ?
C156 C155 C160 C159 -0.9(13) . . . . ?
C156 C157 C158 C159 -0.4(15) . . . . ?
C157 C158 C159 C160 2.3(14) . . . . ?
C158 C159 C160 C155 -1.6(14) . . . . ?
C160 C155 C156 C157 2.8(14) . . . . ?
B4 C161 C162 C163 -175.7(9) . . . . ?
B4 C161 C166 C165 176.8(9) . . . . ?
B4 C167 C168 C169 172.3(9) . . . . ?
B4 C167 C172 C171 -172.6(9) . . . . ?
B4 C173 C174 C175 -178.3(8) . . . . ?
B4 C173 C178 C177 177.4(10) . . . . ?
B4 C179 C180 C181 173.8(8) . . . . ?
B4 C179 C184 C183 -175.5(9) . . . . ?
C161 B4 C167 C168 43.7(12) . . . . ?
C161 B4 C167 C172 -142.5(9) . . . . ?
C161 B4 C173 C174 -91.2(10) . . . . ?
C161 B4 C173 C178 89.4(11) . . . . ?
C161 B4 C179 C180 30.5(11) . . . . ?
C161 B4 C179 C184 -155.0(8) . . . . ?
C161 C162 C163 C164 -1.6(16) . . . . ?
C162 C161 C166 C165 1.9(14) . . . . ?
C162 C163 C164 C165 2.7(16) . . . . ?
C163 C164 C165 C166 -1.6(15) . . . . ?
C164 C165 C166 C161 -0.8(15) . . . . ?
C166 C161 C162 C163 -0.7(14) . . . . ?
C167 B4 C161 C162 -161.1(9) . . . . ?
C167 B4 C161 C166 24.3(13) . . . . ?
C167 B4 C173 C174 32.1(12) . . . . ?
C167 B4 C173 C178 -147.3(9) . . . . ?
C167 B4 C179 C180 -90.4(10) . . . . ?
C167 B4 C179 C184 84.2(10) . . . . ?
C167 C168 C169 C170 0.4(16) . . . . ?
C168 C167 C172 C171 1.6(14) . . . . ?
C168 C169 C170 C171 1.7(16) . . . . ?
C169 C170 C171 C172 -2.0(15) . . . . ?
C170 C171 C172 C167 0.3(15) . . . . ?
C172 C167 C168 C169 -2.0(14) . . . . ?
C173 B4 C161 C162 -39.4(12) . . . . ?
C173 B4 C161 C166 145.9(9) . . . . ?
C173 B4 C167 C168 -78.3(11) . . . . ?
C173 B4 C167 C172 95.4(10) . . . . ?
C173 B4 C179 C180 150.1(8) . . . . ?
C173 B4 C179 C184 -35.4(12) . . . . ?
C173 C174 C175 C176 0.4(14) . . . . ?
C174 C173 C178 C177 -2.0(15) . . . . ?
C174 C175 C176 C177 -1.1(14) . . . . ?
C175 C176 C177 C178 0.3(16) . . . . ?
C176 C177 C178 C173 1.4(17) . . . . ?
C178 C173 C174 C175 1.1(13) . . . . ?
C179 B4 C161 C162 80.6(11) . . . . ?
C179 B4 C161 C166 -94.0(10) . . . . ?
C179 B4 C167 C168 161.3(9) . . . . ?
C179 B4 C167 C172 -25.0(12) . . . . ?
C179 B4 C173 C174 150.9(8) . . . . ?
C179 B4 C173 C178 -28.4(13) . . . . ?
C179 C180 C181 C182 0.3(14) . . . . ?
C180 C179 C184 C183 -0.6(14) . . . . ?
C180 C181 C182 C183 2.3(14) . . . . ?
C181 C182 C183 C184 -4.1(14) . . . . ?
C182 C183 C184 C179 3.3(15) . . . . ?
C184 C179 C180 C181 -1.2(13) . . . . ?

loop_
_twin_individual_id
_twin_individual_mass_fraction_refined
1 0.4694(5)
2 0.5306(5)
